data_7117407
loop_
_publ_author_name
'Timothy R. Ramadhar'
'Shao-Liang Zheng'
'Yu-Sheng Chen'
'Jon Clardy'

_publ_section_title
;
 The crystalline sponge method: MOF terminal ligand effects
;
_journal_name_full Chem.Commun.
_journal_page_first 11252
_journal_paper_doi 10.1039/c5cc03840E
_journal_volume 51
_journal_year 2015
_chemical_absolute_configuration ad
_chemical_formula_moiety 'C72 H48 Cl12 N24 Zn6, 1.89(C12 H22 O2), 0.44(C H Cl3)'
_chemical_formula_sum 'C95.1 H90 Cl13.31 N24 O3.78 Zn6'
_chemical_formula_weight 2493.49
_space_group_crystal_system monoclinic
_space_group_IT_number 5
_space_group_name_Hall 'C 2y'
_space_group_name_H-M_alt 'C 1 2 1'
_symmetry_space_group_name_Hall 'C 2y'
_symmetry_space_group_name_H-M 'C 1 2 1'
_atom_sites_solution_hydrogens geom
_audit_creation_date 2015-05-26
_audit_creation_method
;
Olex2 1.2
(compiled 2015.01.26 svn.r3150 for OlexSys, GUI svn.r4998)
;
_audit_update_record
;
2015-05-27 deposited with the CCDC.
2015-06-02 downloaded from the CCDC.
;
_cell_angle_alpha 90
_cell_angle_beta 105.2725(12)
_cell_angle_gamma 90
_cell_formula_units_Z 4
_cell_length_a 33.391(2)
_cell_length_b 14.3975(10)
_cell_length_c 33.897(2)
_cell_measurement_reflns_used 9874
_cell_measurement_temperature 100(2)
_cell_measurement_theta_max 13.431
_cell_measurement_theta_min 2.224
_cell_volume 15720.4(17)
_computing_cell_refinement 'SAINT v8.34A (Bruker-AXS, 2013)'
_computing_data_collection 'APEX2 v2014.9 (Bruker-AXS, 2014)'
_computing_data_reduction 'SAINT v8.34A (Bruker-AXS, 2013)'
_computing_molecular_graphics 'Olex2 (Dolomanov et al., 2009)'
_computing_publication_material 'Olex2 (Dolomanov et al., 2009)'
_computing_structure_refinement 'SHELXL-2014 (Sheldrick, 2008)'
_computing_structure_solution 'SHELXTL XT-2014 (Sheldrick, 2015)'
_diffrn_ambient_temperature 100.0
_diffrn_measured_fraction_theta_full 0.999
_diffrn_measured_fraction_theta_max 0.999
_diffrn_measurement_device 'three-circle goniometer with fixed chi'
_diffrn_measurement_device_type 'Bruker D8 goniometer'
_diffrn_measurement_method 'omega and phi scans'
_diffrn_radiation_monochromator 'Si 1 1 1'
_diffrn_radiation_source synchrotron
_diffrn_radiation_type synchrotron
_diffrn_radiation_wavelength 0.40656
_diffrn_reflns_av_R_equivalents 0.0981
_diffrn_reflns_av_unetI/netI 0.0791
_diffrn_reflns_Laue_measured_fraction_full 0.999
_diffrn_reflns_Laue_measured_fraction_max 0.999
_diffrn_reflns_limit_h_max 39
_diffrn_reflns_limit_h_min -39
_diffrn_reflns_limit_k_max 17
_diffrn_reflns_limit_k_min -17
_diffrn_reflns_limit_l_max 40
_diffrn_reflns_limit_l_min -40
_diffrn_reflns_number 158634
_diffrn_reflns_point_group_measured_fraction_full 0.995
_diffrn_reflns_point_group_measured_fraction_max 0.995
_diffrn_reflns_theta_full 14.015
_diffrn_reflns_theta_max 14.015
_diffrn_reflns_theta_min 0.712
_diffrn_standards_number 0
_exptl_absorpt_coefficient_mu 0.612
_exptl_absorpt_correction_T_max 0.9802
_exptl_absorpt_correction_T_min 0.8703
_exptl_absorpt_correction_type multi-scan
_exptl_absorpt_process_details
;
SADABS-2014/4 (Bruker,2014/4) was used for absorption correction.
wR2(int) was 0.1134 before and 0.0812 after correction.
The Ratio of minimum to maximum transmission is 0.8879.
The \l/2 correction factor is 0.00150.
;
_exptl_crystal_colour colorless
_exptl_crystal_density_diffrn 1.054
_exptl_crystal_description prism
_exptl_crystal_F_000 5060
_exptl_crystal_size_max 0.15
_exptl_crystal_size_mid 0.04
_exptl_crystal_size_min 0.03
_refine_diff_density_max 1.744
_refine_diff_density_min -0.877
_refine_diff_density_rms 0.284
_refine_ls_abs_structure_details
;
 Flack x determined using 6818 quotients [(I+)-(I-)]/[(I+)+(I-)]
 (Parsons, Flack and Wagner, Acta Cryst. B69 (2013) 249-259).
;
_refine_ls_abs_structure_Flack 0.05(2)
_refine_ls_extinction_coef .
_refine_ls_extinction_method none
_refine_ls_goodness_of_fit_ref 1.056
_refine_ls_hydrogen_treatment constr
_refine_ls_matrix_type full
_refine_ls_number_parameters 1373
_refine_ls_number_reflns 27736
_refine_ls_number_restraints 80
_refine_ls_restrained_S_all 1.059
_refine_ls_R_factor_all 0.1178
_refine_ls_R_factor_gt 0.0847
_refine_ls_shift/su_max 0.000
_refine_ls_shift/su_mean 0.000
_refine_ls_structure_factor_coef Fsqd
_refine_ls_weighting_details 'w=1/[\s^2^(Fo^2^)+(0.1777P)^2^+14.8349P] where P=(Fo^2^+2Fc^2^)/3'
_refine_ls_weighting_scheme calc
_refine_ls_wR_factor_gt 0.2399
_refine_ls_wR_factor_ref 0.2730
_reflns_Friedel_coverage 0.909
_reflns_Friedel_fraction_full 0.991
_reflns_Friedel_fraction_max 0.991
_reflns_number_gt 19831
_reflns_number_total 27736
_reflns_threshold_expression 'I > 2\s(I)'
_cod_data_source_file c5cc03840e2.cif
_cod_data_source_block zncl2menthylacetate_a
_cod_original_cell_volume 15720.2(19)
_cod_original_formula_sum 'C95.10 H90 Cl13.31 N24 O3.78 Zn6'
_cod_database_code 7117407
_shelxl_version_number 2014-7
_shelx_space_group_comment
;
The symmetry employed for this shelxl refinement is uniquely defined
by the following loop, which should always be used as a source of
symmetry information in preference to the above space-group names.
They are only intended as comments.
;
_shelx_estimated_absorpt_t_max 0.982
_shelx_estimated_absorpt_t_min 0.914
_refine_ls_abs_structure_hooft 0.031(19)
_olex2_refinement_description
;
1. Fixed Uiso
 At 1.2 times of:
  All C(H) groups, All C(H,H) groups
 At 1.5 times of:
  All C(H,H,H) groups
2. Restrained distances
 Zn1-Cl1 \\sim Zn1A-Cl1A
 with sigma of 0.02
 Zn1-Cl2 \\sim Zn1A-Cl2A
 with sigma of 0.02
 Zn2-Cl3 \\sim Zn2A-Cl3A
 with sigma of 0.02
 Zn2-Cl4 \\sim Zn2A-Cl4A
 with sigma of 0.02
 Zn2-N7 \\sim Zn2A-N7
 with sigma of 0.02
 Zn4-Cl7 \\sim Zn4A-Cl7A
 with sigma of 0.02
 Zn4-Cl8 \\sim Zn4A-Cl8A
 with sigma of 0.02
 Zn4-N8 \\sim Zn4A-N8
 with sigma of 0.02
 Zn4-N13 \\sim Zn4A-N13
 with sigma of 0.02
 Zn6-Cl12 \\sim Zn6A-Cl1P
 with sigma of 0.02
 Zn6-N20 \\sim Zn6A-N20
 with sigma of 0.02
 C81-C82 \\sim C82-C83
 with sigma of 0.02
 C93-C94 \\sim C94-C95
 with sigma of 0.02
 C109-Cl13 \\sim C109-Cl14 \\sim C109-Cl15
 with sigma of 0.02
 Cl13-Cl14 \\sim Cl13-Cl15 \\sim Cl14-Cl15
 with sigma of 0.02
3. Rigid bond restraints
 C8, C9, C10
 with sigma for 1-2 distances of 0.01 and sigma for 1-3 distances of 0.01
 C74, C75, C76, C77
 with sigma for 1-2 distances of 0.01 and sigma for 1-3 distances of 0.01
 C81, C82, C83
 with sigma for 1-2 distances of 0.01 and sigma for 1-3 distances of 0.01
 C86, C87, C88, C89, C90
 with sigma for 1-2 distances of 0.01 and sigma for 1-3 distances of 0.01
 C109, Cl15, Cl13, Cl14
 with sigma for 1-2 distances of 0.01 and sigma for 1-3 distances of 0.01
4. Uiso/Uaniso restraints and constraints
C60 \\sim C61 \\sim C62: within 1.7A with sigma of 0.04 and sigma for terminal
atoms of 0.08
C81 \\sim C82 \\sim C83: within 1.7A with sigma of 0.04 and sigma for terminal
atoms of 0.08
C93 \\sim C94 \\sim C95: within 1.7A with sigma of 0.04 and sigma for terminal
atoms of 0.08
Cl15 \\sim Cl13 \\sim C109 \\sim Cl14: within 1.7A with sigma of 0.04 and sigma
for terminal atoms of 0.08
Uanis(Zn1) = Uanis(Zn1A)
Uanis(Cl1) = Uanis(Cl1A)
Uanis(Cl2) = Uanis(Cl2A)
Uanis(Zn2) = Uanis(Zn2A)
Uanis(Cl3) = Uanis(Cl3A)
Uanis(Cl4) = Uanis(Cl4A)
Uanis(Zn3) = Uanis(Zn3A)
Uanis(Cl5) = Uanis(Cl5A)
Uanis(Cl6) = Uanis(Cl6A)
Uanis(Zn4) = Uanis(Zn4A)
Uanis(Cl7) = Uanis(Cl7A)
Uanis(Cl8) = Uanis(Cl8A)
Uanis(Zn6) = Uanis(Zn6A)
Uanis(Cl12) = Uanis(Cl1P)
Uanis(Cl1Q) = Uanis(Cl11)
5. Others
 Sof(Zn1A)=Sof(Cl1A)=Sof(Cl2A)=1-FVAR(1)
 Sof(Zn1)=Sof(Cl1)=Sof(Cl2)=FVAR(1)
 Sof(Zn6A)=Sof(Cl1P)=Sof(Cl1Q)=1-FVAR(2)
 Sof(Zn6)=Sof(Cl11)=Sof(Cl12)=FVAR(2)
 Sof(Zn2A)=Sof(Cl3A)=Sof(Cl4A)=1-FVAR(3)
 Sof(Zn2)=Sof(Cl3)=Sof(Cl4)=FVAR(3)
 Sof(Zn4A)=Sof(Cl7A)=Sof(Cl8A)=1-FVAR(4)
 Sof(Zn4)=Sof(Cl7)=Sof(Cl8)=FVAR(4)
 Sof(Zn3A)=Sof(Cl5A)=Sof(Cl6A)=1-FVAR(5)
 Sof(Zn3)=Sof(Cl5)=Sof(Cl6)=FVAR(5)
 Sof(C73)=Sof(H73)=Sof(C74)=Sof(H74)=Sof(C75)=Sof(H75A)=Sof(H75B)=Sof(C76)=
 Sof(H76A)=Sof(H76B)=Sof(C77)=Sof(H77)=Sof(C78)=Sof(H78A)=Sof(H78B)=Sof(O1)=
 Sof(C79)=Sof(C80)=Sof(H80A)=Sof(H80B)=Sof(H80C)=Sof(O2)=Sof(C81)=Sof(H81A)=
 Sof(H81B)=Sof(H81C)=Sof(C82)=Sof(H82)=Sof(C83)=Sof(H83A)=Sof(H83B)=Sof(H83C)=
 Sof(C84)=Sof(H84A)=Sof(H84B)=Sof(H84C)=FVAR(6)
 Sof(C90)=Sof(H90A)=Sof(H90B)=Sof(C89)=Sof(H89)=Sof(C88)=Sof(H88A)=Sof(H88B)=
 Sof(C87)=Sof(H87A)=Sof(H87B)=Sof(C86)=Sof(H86)=Sof(C85)=Sof(H85)=Sof(O3)=
 Sof(C91)=Sof(C92)=Sof(H92A)=Sof(H92B)=Sof(H92C)=Sof(O4)=Sof(C93)=Sof(H93A)=
 Sof(H93B)=Sof(H93C)=Sof(C94)=Sof(H94)=Sof(C95)=Sof(H95A)=Sof(H95B)=Sof(H95C)=
 Sof(C96)=Sof(H96A)=Sof(H96B)=Sof(H96C)=FVAR(7)
 Sof(C109)=Sof(H109)=Sof(Cl13)=Sof(Cl14)=Sof(Cl15)=FVAR(8)
6.a Ternary CH refined with riding coordinates:
 C73(H73), C74(H74), C77(H77), C82(H82), C89(H89), C86(H86), C85(H85),
 C94(H94), C109(H109)
6.b Secondary CH2 refined with riding coordinates:
 C75(H75A,H75B), C76(H76A,H76B), C78(H78A,H78B), C90(H90A,H90B), C88(H88A,
 H88B), C87(H87A,H87B)
6.c Me refined with riding coordinates:
 C81(H81A,H81B,H81C), C93(H93A,H93B,H93C), C96(H96A,H96B,H96C)
6.d Aromatic/amide H refined with riding coordinates:
 C1(H1), C2(H2), C4(H4), C5(H5), C6(H6), C7(H7), C9(H9), C10(H10), C11(H11),
 C12(H12), C14(H14), C15(H15), C19(H19), C20(H20), C22(H22), C23(H23), C24(H24),
  C25(H25), C27(H27), C28(H28), C29(H29), C30(H30), C32(H32), C33(H33),
 C37(H37), C38(H38), C40(H40), C41(H41), C42(H42), C43(H43), C45(H45), C46(H46),
  C47(H47), C48(H48), C50(H50), C51(H51), C55(H55), C56(H56), C58(H58),
 C59(H59), C60(H60), C61(H61), C63(H63), C64(H64), C65(H65), C66(H66), C68(H68),
  C69(H69)
6.e Idealised Me refined as rotating group:
 C80(H80A,H80B,H80C), C83(H83A,H83B,H83C), C84(H84A,H84B,H84C), C92(H92A,H92B,
 H92C), C95(H95A,H95B,H95C)
;
_shelx_shelxl_version_number 2014/7
_olex2_submission_special_instructions 'No special instructions were received'

loop_
_space_group_symop_operation_xyz
'x, y, z'
'-x, y, -z'
'x+1/2, y+1/2, z'
'-x+1/2, y+1/2, -z'

loop_
_atom_site_label
_atom_site_type_symbol
_atom_site_fract_x
_atom_site_fract_y
_atom_site_fract_z
_atom_site_U_iso_or_equiv
_atom_site_adp_type
_atom_site_occupancy
_atom_site_site_symmetry_order
_atom_site_calc_flag
_atom_site_refinement_flags_posn
_atom_site_refinement_flags_adp
_atom_site_refinement_flags_occupancy
_atom_site_disorder_assembly
_atom_site_disorder_group
C1 C 0.8675(5) 0.0357(9) 1.1110(5) 0.064(4) Uani 1 1 d . . . . .
H1 H 0.8807 0.0693 1.1350 0.077 Uiso 1 1 calc R . . . .
C2 C 0.8479(5) 0.0841(9) 1.0751(4) 0.057(4) Uani 1 1 d . . . . .
H2 H 0.8501 0.1499 1.0742 0.068 Uiso 1 1 calc R . . . .
C3 C 0.8257(4) 0.0367(8) 1.0413(4) 0.044(3) Uani 1 1 d . . . . .
C4 C 0.8255(4) -0.0618(8) 1.0433(4) 0.048(3) Uani 1 1 d . . . . .
H4 H 0.8109 -0.0979 1.0206 0.057 Uiso 1 1 calc R . . . .
C5 C 0.8470(4) -0.1030(9) 1.0790(4) 0.052(3) Uani 1 1 d . . . . .
H5 H 0.8470 -0.1689 1.0804 0.063 Uiso 1 1 calc R . . . .
C6 C 0.7720(5) 0.4663(10) 0.9360(6) 0.069(5) Uani 1 1 d . . . . .
H6 H 0.7544 0.5010 0.9145 0.083 Uiso 1 1 calc R . . . .
C7 C 0.7669(4) 0.3726(10) 0.9355(5) 0.059(4) Uani 1 1 d . . . . .
H7 H 0.7472 0.3434 0.9135 0.070 Uiso 1 1 calc R . . . .
C8 C 0.7908(4) 0.3204(9) 0.9674(4) 0.049(3) Uani 1 1 d . U . . .
C9 C 0.8190(5) 0.3682(9) 0.9974(4) 0.050(3) Uani 1 1 d . U . . .
H9 H 0.8364 0.3353 1.0197 0.060 Uiso 1 1 calc R . . . .
C10 C 0.8221(5) 0.4638(10) 0.9954(5) 0.059(4) Uani 1 1 d . U . . .
H10 H 0.8410 0.4953 1.0171 0.071 Uiso 1 1 calc R . . . .
C11 C 0.6805(4) -0.0972(9) 0.8861(3) 0.042(3) Uani 1 1 d . . . . .
H11 H 0.6773 -0.1626 0.8868 0.051 Uiso 1 1 calc R . . . .
C12 C 0.7115(4) -0.0546(9) 0.9164(4) 0.043(3) Uani 1 1 d . . . . .
H12 H 0.7285 -0.0903 0.9379 0.052 Uiso 1 1 calc R . . . .
C13 C 0.7174(4) 0.0434(8) 0.9146(4) 0.043(3) Uani 1 1 d . . . . .
C14 C 0.6906(4) 0.0919(9) 0.8824(4) 0.046(3) Uani 1 1 d . . . . .
H14 H 0.6931 0.1573 0.8802 0.056 Uiso 1 1 calc R . . . .
C15 C 0.6609(4) 0.0444(9) 0.8543(4) 0.044(3) Uani 1 1 d . . . . .
H15 H 0.6434 0.0789 0.8325 0.052 Uiso 1 1 calc R . . . .
C16 C 0.8016(4) 0.0867(8) 1.0045(4) 0.046(3) Uani 1 1 d . . . . .
C17 C 0.7853(4) 0.2191(9) 0.9703(4) 0.043(3) Uani 1 1 d . . . . .
C18 C 0.7506(4) 0.0883(9) 0.9459(4) 0.041(3) Uani 1 1 d . . . . .
C19 C 0.8279(5) 0.7210(13) 0.8898(5) 0.075(5) Uani 1 1 d . . . . .
H19 H 0.8017 0.7509 0.8855 0.090 Uiso 1 1 calc R . . . .
C20 C 0.8498(5) 0.7343(12) 0.8620(5) 0.066(4) Uani 1 1 d . . . . .
H20 H 0.8389 0.7719 0.8386 0.079 Uiso 1 1 calc R . . . .
C21 C 0.8879(4) 0.6932(9) 0.8678(4) 0.044(3) Uani 1 1 d . . . . .
C22 C 0.9000(5) 0.6334(11) 0.9008(4) 0.064(4) Uani 1 1 d . . . . .
H22 H 0.9247 0.5977 0.9051 0.077 Uiso 1 1 calc R . . . .
C23 C 0.8753(5) 0.6280(12) 0.9264(5) 0.074(5) Uani 1 1 d . . . . .
H23 H 0.8846 0.5897 0.9499 0.089 Uiso 1 1 calc R . . . .
C24 C 0.9350(4) 0.9851(10) 0.7144(4) 0.051(3) Uani 1 1 d . . . . .
H24 H 0.9550 1.0116 0.7022 0.062 Uiso 1 1 calc R . . . .
C25 C 0.9465(4) 0.9079(9) 0.7419(4) 0.047(3) Uani 1 1 d . . . . .
H25 H 0.9735 0.8817 0.7477 0.056 Uiso 1 1 calc R . . . .
C26 C 0.9171(4) 0.8738(9) 0.7593(3) 0.040(3) Uani 1 1 d . . . . .
C27 C 0.8784(4) 0.9119(10) 0.7508(4) 0.052(3) Uani 1 1 d . . . . .
H27 H 0.8582 0.8883 0.7634 0.063 Uiso 1 1 calc R . . . .
C28 C 0.8690(5) 0.9842(11) 0.7241(4) 0.058(4) Uani 1 1 d . . . . .
H28 H 0.8420 1.0106 0.7180 0.070 Uiso 1 1 calc R . . . .
C29 C 1.0331(4) 0.4525(9) 0.8279(4) 0.046(3) Uani 1 1 d . . . . .
H29 H 1.0368 0.3973 0.8438 0.055 Uiso 1 1 calc R . . . .
C30 C 1.0002(4) 0.5100(10) 0.8292(4) 0.051(3) Uani 1 1 d . . . . .
H30 H 0.9805 0.4933 0.8437 0.061 Uiso 1 1 calc R . . . .
C31 C 0.9978(4) 0.5938(8) 0.8081(3) 0.040(3) Uani 1 1 d . . . . .
C32 C 1.0248(4) 0.6135(10) 0.7844(4) 0.047(3) Uani 1 1 d . . . . .
H32 H 1.0228 0.6699 0.7694 0.056 Uiso 1 1 calc R . . . .
C33 C 1.0553(4) 0.5463(9) 0.7835(4) 0.044(3) Uani 1 1 d . . . . .
H33 H 1.0731 0.5565 0.7662 0.053 Uiso 1 1 calc R . . . .
C34 C 0.9134(4) 0.7080(8) 0.8388(3) 0.042(3) Uani 1 1 d . . . . .
C35 C 0.9268(4) 0.7896(9) 0.7878(3) 0.040(3) Uani 1 1 d . . . . .
C36 C 0.9642(4) 0.6607(9) 0.8104(3) 0.038(3) Uani 1 1 d . . . . .
C37 C 0.8410(4) 1.0993(9) 0.5753(4) 0.045(3) Uani 1 1 d . . . . .
H37 H 0.8413 1.1652 0.5760 0.054 Uiso 1 1 calc R . . . .
C38 C 0.8211(4) 1.0559(9) 0.5400(4) 0.040(3) Uani 1 1 d . . . . .
H38 H 0.8075 1.0914 0.5167 0.047 Uiso 1 1 calc R . . . .
C39 C 0.8206(4) 0.9588(8) 0.5381(4) 0.039(3) Uani 1 1 d . . . . .
C40 C 0.8410(4) 0.9085(8) 0.5735(4) 0.044(3) Uani 1 1 d . . . . .
H40 H 0.8412 0.8425 0.5736 0.052 Uiso 1 1 calc R . . . .
C41 C 0.8606(4) 0.9582(9) 0.6079(4) 0.049(3) Uani 1 1 d . . . . .
H41 H 0.8748 0.9246 0.6316 0.059 Uiso 1 1 calc R . . . .
C42 C 0.6581(4) 0.9542(9) 0.3498(4) 0.049(3) Uani 1 1 d . . . . .
H42 H 0.6398 0.9212 0.3282 0.059 Uiso 1 1 calc R . . . .
C43 C 0.6880(4) 0.9042(9) 0.3797(4) 0.043(3) Uani 1 1 d . . . . .
H43 H 0.6899 0.8385 0.3786 0.052 Uiso 1 1 calc R . . . .
C44 C 0.7142(3) 0.9548(8) 0.4105(3) 0.033(2) Uani 1 1 d . . . . .
C45 C 0.7104(4) 1.0489(9) 0.4117(4) 0.043(3) Uani 1 1 d . . . . .
H45 H 0.7283 1.0839 0.4330 0.052 Uiso 1 1 calc R . . . .
C46 C 0.6801(4) 1.0931(8) 0.3816(4) 0.042(3) Uani 1 1 d . . . . .
H46 H 0.6773 1.1586 0.3825 0.051 Uiso 1 1 calc R . . . .
C47 C 0.8162(6) 0.5268(10) 0.4924(5) 0.071(5) Uani 1 1 d . . . . .
H47 H 0.8326 0.4925 0.5147 0.085 Uiso 1 1 calc R . . . .
C48 C 0.8131(5) 0.6254(10) 0.4952(5) 0.062(4) Uani 1 1 d . . . . .
H48 H 0.8283 0.6578 0.5188 0.074 Uiso 1 1 calc R . . . .
C49 C 0.7881(4) 0.6716(8) 0.4633(4) 0.039(3) Uani 1 1 d . . . . .
C50 C 0.7658(4) 0.6229(9) 0.4279(4) 0.045(3) Uani 1 1 d . . . . .
H50 H 0.7475 0.6545 0.4058 0.053 Uiso 1 1 calc R . . . .
C51 C 0.7716(4) 0.5283(9) 0.4268(5) 0.048(3) Uani 1 1 d . . . . .
H51 H 0.7578 0.4948 0.4029 0.058 Uiso 1 1 calc R . . . .
C52 C 0.7971(3) 0.9079(8) 0.5015(3) 0.036(3) Uani 1 1 d . . . . .
C53 C 0.7464(3) 0.9034(7) 0.4419(3) 0.035(2) Uani 1 1 d . . . . .
C54 C 0.7812(4) 0.7744(8) 0.4663(3) 0.035(3) Uani 1 1 d . . . . .
C55 C 0.5353(4) 1.0534(11) 0.3272(4) 0.052(4) Uani 1 1 d . . . . .
H55 H 0.5388 1.1087 0.3430 0.063 Uiso 1 1 calc R . . . .
C56 C 0.5053(4) 0.9904(10) 0.3301(4) 0.054(3) Uani 1 1 d . . . . .
H56 H 0.4893 1.0010 0.3490 0.065 Uiso 1 1 calc R . . . .
C57 C 0.4981(3) 0.9116(9) 0.3058(3) 0.039(3) Uani 1 1 d . . . . .
C58 C 0.5221(4) 0.8977(9) 0.2790(3) 0.042(3) Uani 1 1 d . . . . .
H58 H 0.5183 0.8441 0.2621 0.050 Uiso 1 1 calc R . . . .
C59 C 0.5523(4) 0.9646(10) 0.2772(4) 0.046(3) Uani 1 1 d . . . . .
H59 H 0.5680 0.9577 0.2577 0.055 Uiso 1 1 calc R . . . .
C60 C 0.3781(7) 0.8661(19) 0.4281(8) 0.131(10) Uani 1 1 d . U . . .
H60 H 0.3882 0.8990 0.4531 0.158 Uiso 1 1 calc R . . . .
C61 C 0.4027(6) 0.8616(16) 0.3988(5) 0.101(7) Uani 1 1 d . U . . .
H61 H 0.4266 0.8997 0.4021 0.121 Uiso 1 1 calc R . . . .
C62 C 0.3912(4) 0.8023(10) 0.3665(4) 0.047(3) Uani 1 1 d . U . . .
C63 C 0.3548(5) 0.7546(13) 0.3613(5) 0.070(5) Uani 1 1 d . . . . .
H63 H 0.3464 0.7116 0.3394 0.083 Uiso 1 1 calc R . . . .
C64 C 0.3304(5) 0.7690(14) 0.3876(6) 0.078(5) Uani 1 1 d . . . . .
H64 H 0.3044 0.7384 0.3826 0.093 Uiso 1 1 calc R . . . .
C65 C 0.4478(5) 0.5237(9) 0.2156(4) 0.055(4) Uani 1 1 d . . . . .
H65 H 0.4690 0.5019 0.2039 0.066 Uiso 1 1 calc R . . . .
C66 C 0.4561(4) 0.5980(9) 0.2412(4) 0.048(3) Uani 1 1 d . . . . .
H66 H 0.4823 0.6281 0.2469 0.057 Uiso 1 1 calc R . . . .
C67 C 0.4253(4) 0.6293(8) 0.2588(3) 0.040(3) Uani 1 1 d . . . . .
C68 C 0.3872(5) 0.5817(10) 0.2495(4) 0.054(3) Uani 1 1 d . . . . .
H68 H 0.3660 0.6001 0.2617 0.065 Uiso 1 1 calc R . . . .
C69 C 0.3810(5) 0.5090(12) 0.2229(4) 0.067(5) Uani 1 1 d . . . . .
H69 H 0.3548 0.4789 0.2162 0.081 Uiso 1 1 calc R . . . .
C70 C 0.4664(4) 0.8417(10) 0.3090(3) 0.041(3) Uani 1 1 d . . . . .
C71 C 0.4174(4) 0.7912(9) 0.3375(4) 0.041(3) Uani 1 1 d . . . . .
C72 C 0.4330(4) 0.7080(9) 0.2870(4) 0.040(3) Uani 1 1 d . . . . .
N1 N 0.8678(4) -0.0565(7) 1.1117(3) 0.053(3) Uani 1 1 d . . . . .
N2 N 0.7997(4) 0.5131(9) 0.9644(4) 0.057(3) Uani 1 1 d . . . . .
N3 N 0.6546(3) -0.0474(7) 0.8552(3) 0.039(2) Uani 1 1 d . . . . .
N4 N 0.8095(3) 0.1753(7) 1.0019(3) 0.043(2) Uani 1 1 d . . . . .
N5 N 0.7543(3) 0.1807(7) 0.9403(3) 0.044(3) Uani 1 1 d . . . . .
N6 N 0.7713(3) 0.0388(7) 0.9776(3) 0.046(3) Uani 1 1 d . . . . .
N7 N 0.8409(3) 0.6690(8) 0.9222(3) 0.049(3) Uani 1 1 d D . . . .
N8 N 0.8974(3) 1.0194(8) 0.7058(3) 0.046(3) Uani 1 1 d D . . . .
N9 N 1.0601(3) 0.4690(8) 0.8059(3) 0.045(3) Uani 1 1 d . . . . .
N10 N 0.9040(3) 0.7811(7) 0.8132(3) 0.042(2) Uani 1 1 d . . . . .
N11 N 0.9580(3) 0.7335(7) 0.7837(3) 0.038(2) Uani 1 1 d . . . . .
N12 N 0.9451(3) 0.6490(7) 0.8393(3) 0.041(2) Uani 1 1 d . . . . .
N13 N 0.8607(3) 1.0519(7) 0.6101(3) 0.043(2) Uani 1 1 d D . . . .
N14 N 0.6551(3) 1.0453(7) 0.3514(3) 0.044(2) Uani 1 1 d . . . . .
N15 N 0.7957(4) 0.4827(8) 0.4580(4) 0.054(3) Uani 1 1 d . . . . .
N16 N 0.7688(3) 0.9540(7) 0.4744(3) 0.036(2) Uani 1 1 d . . . . .
N17 N 0.7525(3) 0.8147(7) 0.4373(3) 0.040(2) Uani 1 1 d . . . . .
N18 N 0.8058(3) 0.8165(7) 0.4991(3) 0.038(2) Uani 1 1 d . . . . .
N19 N 0.5594(3) 1.0380(7) 0.3026(3) 0.042(2) Uani 1 1 d . . . . .
N20 N 0.3424(4) 0.8251(8) 0.4203(5) 0.064(4) Uani 1 1 d D . . . .
N21 N 0.4101(4) 0.4787(8) 0.2059(3) 0.056(3) Uani 1 1 d . . . . .
N22 N 0.4455(3) 0.8552(8) 0.3370(3) 0.043(2) Uani 1 1 d . . . . .
N23 N 0.4090(3) 0.7150(8) 0.3132(3) 0.043(2) Uani 1 1 d . . . . .
N24 N 0.4611(3) 0.7704(7) 0.2831(3) 0.037(2) Uani 1 1 d . . . . .
Zn1 Zn 0.9136(17) -0.1297(19) 1.1556(10) 0.0708(15) Uani 0.097(19) 1 d D . P A 1
Cl1 Cl 0.977(2) -0.162(7) 1.150(3) 0.133(4) Uani 0.097(19) 1 d D . P A 1
Cl2 Cl 0.872(3) -0.237(5) 1.171(2) 0.132(4) Uani 0.097(19) 1 d D . P A 1
Zn1A Zn 0.8971(2) -0.12780(18) 1.16446(13) 0.0708(15) Uani 0.903(19) 1 d D . P A 2
Cl1A Cl 0.9580(4) -0.1744(7) 1.1565(3) 0.133(4) Uani 0.903(19) 1 d D . P A 2
Cl2A Cl 0.8509(4) -0.2187(5) 1.1817(2) 0.132(4) Uani 0.903(19) 1 d D . P A 2
Zn2 Zn 0.80635(14) 0.6544(6) 0.96360(15) 0.0618(9) Uani 0.927(15) 1 d D . P B 1
Cl3 Cl 0.8422(3) 0.6906(5) 1.0259(2) 0.086(2) Uani 0.927(15) 1 d D . P B 1
Cl4 Cl 0.74493(16) 0.7168(3) 0.9344(3) 0.088(2) Uani 0.927(15) 1 d D . P B 1
Zn2A Zn 0.8001(18) 0.658(9) 0.958(2) 0.0618(9) Uani 0.073(15) 1 d D . P B 2
Cl3A Cl 0.826(4) 0.701(8) 1.022(3) 0.086(2) Uani 0.073(15) 1 d D . P B 2
Cl4A Cl 0.746(2) 0.703(4) 0.907(3) 0.088(2) Uani 0.073(15) 1 d D . P B 2
Zn3 Zn 0.6105(3) -0.1147(4) 0.81074(19) 0.0391(9) Uani 0.91(5) 1 d . . P C 1
Cl5 Cl 0.5983(4) -0.2485(6) 0.8378(3) 0.0473(17) Uani 0.91(5) 1 d . . P C 1
Cl6 Cl 0.6303(2) -0.0958(9) 0.7534(3) 0.0478(19) Uani 0.91(5) 1 d . . P C 1
Zn3A Zn 0.6170(19) -0.124(4) 0.8069(17) 0.0391(9) Uani 0.09(5) 1 d . . P C 2
Cl5A Cl 0.609(3) -0.247(7) 0.838(3) 0.0473(17) Uani 0.09(5) 1 d . . P C 2
Cl6A Cl 0.635(2) -0.125(7) 0.762(2) 0.0478(19) Uani 0.09(5) 1 d . . P C 2
Zn4 Zn 0.9082(6) 1.1213(11) 0.6588(4) 0.0468(5) Uani 0.086(3) 1 d D . P D 1
Cl7 Cl 0.9672(13) 1.151(4) 0.6428(16) 0.100(2) Uani 0.086(3) 1 d D . P D 1
Cl8 Cl 0.8634(14) 1.220(3) 0.6778(13) 0.0648(11) Uani 0.086(3) 1 d D . P D 1
Zn4A Zn 0.87825(6) 1.12526(14) 0.66383(5) 0.0468(5) Uani 0.914(3) 1 d D . P D 2
Cl7A Cl 0.9329(2) 1.2114(4) 0.66541(16) 0.100(2) Uani 0.914(3) 1 d D . P D 2
Cl8A Cl 0.81759(14) 1.1793(3) 0.67169(12) 0.0648(11) Uani 0.914(3) 1 d D . P D 2
Zn5 Zn 0.61174(4) 1.11583(13) 0.30558(4) 0.0392(3) Uani 1 1 d . . . E 1
Cl9 Cl 0.62944(10) 1.0840(3) 0.24841(10) 0.0525(8) Uani 1 1 d . . . E 1
Cl10 Cl 0.60357(11) 1.2516(2) 0.33363(11) 0.0530(9) Uani 1 1 d . . . E 1
Zn6 Zn 0.3162(5) 0.8377(8) 0.4706(5) 0.0564(11) Uani 0.226(11) 1 d D . P F 1
Cl11 Cl 0.3560(13) 0.8131(19) 0.5322(10) 0.099(3) Uani 0.226(11) 1 d . . P F 1
Cl12 Cl 0.2572(8) 0.7666(18) 0.4451(12) 0.100(3) Uani 0.226(11) 1 d D . P F 1
Zn6A Zn 0.30041(16) 0.8405(2) 0.45439(17) 0.0564(11) Uani 0.774(11) 1 d D . P F 2
Cl1P Cl 0.2405(2) 0.7831(5) 0.4177(4) 0.100(3) Uani 0.774(11) 1 d D . P F 2
Cl1Q Cl 0.3291(4) 0.7981(5) 0.5176(3) 0.099(3) Uani 0.774(11) 1 d . . P F 2
C73 C 0.7405(6) 0.5288(13) 0.7583(8) 0.095(7) Uani 0.958(13) 1 d . . P G 1
H73 H 0.7673 0.5620 0.7606 0.114 Uiso 0.958(13) 1 calc R . P G 1
C74 C 0.7509(6) 0.4352(12) 0.7723(6) 0.077(5) Uani 0.958(13) 1 d . U P G 1
H74 H 0.7237 0.4029 0.7691 0.093 Uiso 0.958(13) 1 calc R . P G 1
C75 C 0.7731(5) 0.3818(14) 0.7434(6) 0.079(5) Uani 0.958(13) 1 d . U P G 1
H75A H 0.7788 0.3168 0.7527 0.095 Uiso 0.958(13) 1 calc R . P G 1
H75B H 0.7999 0.4121 0.7440 0.095 Uiso 0.958(13) 1 calc R . P G 1
C76 C 0.7426(6) 0.3838(13) 0.6967(7) 0.086(5) Uani 0.958(13) 1 d . U P G 1
H76A H 0.7557 0.3494 0.6781 0.103 Uiso 0.958(13) 1 calc R . P G 1
H76B H 0.7159 0.3532 0.6962 0.103 Uiso 0.958(13) 1 calc R . P G 1
C77 C 0.7349(6) 0.4822(11) 0.6827(7) 0.078(5) Uani 0.958(13) 1 d . U P G 1
H77 H 0.7615 0.5127 0.6816 0.093 Uiso 0.958(13) 1 calc R . P G 1
C78 C 0.7156(6) 0.5332(13) 0.7125(7) 0.085(6) Uani 0.958(13) 1 d . . P G 1
H78A H 0.6876 0.5072 0.7100 0.101 Uiso 0.958(13) 1 calc R . P G 1
H78B H 0.7121 0.5993 0.7042 0.101 Uiso 0.958(13) 1 calc R . P G 1
O1 O 0.7184(4) 0.5807(9) 0.7809(5) 0.088(4) Uani 0.958(13) 1 d . . P G 1
C79 C 0.7313(6) 0.6594(13) 0.7993(6) 0.074(5) Uani 0.958(13) 1 d . . P G 1
C80 C 0.7022(5) 0.7030(13) 0.8175(7) 0.083(6) Uani 0.958(13) 1 d . . P G 1
H80A H 0.6777 0.7219 0.7961 0.124 Uiso 0.958(13) 1 calc GR . P G 1
H80B H 0.7150 0.7578 0.8329 0.124 Uiso 0.958(13) 1 calc GR . P G 1
H80C H 0.6940 0.6592 0.8360 0.124 Uiso 0.958(13) 1 calc GR . P G 1
O2 O 0.7655(4) 0.6947(9) 0.7972(5) 0.088(4) Uani 0.958(13) 1 d . . P G 1
C81 C 0.7797(10) 0.3256(17) 0.8342(8) 0.130(9) Uani 0.958(13) 1 d D U P G 1
H81A H 0.7944 0.3278 0.8633 0.195 Uiso 0.958(13) 1 calc R . P G 1
H81B H 0.7526 0.2957 0.8309 0.195 Uiso 0.958(13) 1 calc R . P G 1
H81C H 0.7960 0.2900 0.8194 0.195 Uiso 0.958(13) 1 calc R . P G 1
C82 C 0.7732(6) 0.4264(12) 0.8168(8) 0.092(6) Uani 0.958(13) 1 d D U P G 1
H82 H 0.7555 0.4588 0.8322 0.111 Uiso 0.958(13) 1 calc R . P G 1
C83 C 0.8158(6) 0.4764(14) 0.8285(7) 0.099(7) Uani 0.958(13) 1 d D U P G 1
H83A H 0.8325 0.4555 0.8104 0.149 Uiso 0.958(13) 1 calc GR . P G 1
H83B H 0.8303 0.4617 0.8569 0.149 Uiso 0.958(13) 1 calc GR . P G 1
H83C H 0.8115 0.5437 0.8256 0.149 Uiso 0.958(13) 1 calc GR . P G 1
C84 C 0.7039(6) 0.4817(15) 0.6396(7) 0.089(6) Uani 0.958(13) 1 d . . P G 1
H84A H 0.7131 0.4365 0.6222 0.134 Uiso 0.958(13) 1 calc GR . P G 1
H84B H 0.7029 0.5437 0.6274 0.134 Uiso 0.958(13) 1 calc GR . P G 1
H84C H 0.6763 0.4646 0.6419 0.134 Uiso 0.958(13) 1 calc GR . P G 1
C90 C 0.2773(6) 1.0032(13) 0.3101(7) 0.080(5) Uani 0.931(13) 1 d . U P H 1
H90A H 0.2551 1.0326 0.3202 0.097 Uiso 0.931(13) 1 calc R . P H 1
H90B H 0.2909 0.9556 0.3302 0.097 Uiso 0.931(13) 1 calc R . P H 1
C89 C 0.3084(7) 1.0751(15) 0.3064(8) 0.098(6) Uani 0.931(13) 1 d . U P H 1
H89 H 0.3320 1.0442 0.2985 0.118 Uiso 0.931(13) 1 calc R . P H 1
C88 C 0.2855(8) 1.1430(15) 0.2709(8) 0.108(7) Uani 0.931(13) 1 d . U P H 1
H88A H 0.2642 1.1780 0.2802 0.130 Uiso 0.931(13) 1 calc R . P H 1
H88B H 0.3060 1.1886 0.2663 0.130 Uiso 0.931(13) 1 calc R . P H 1
C87 C 0.2650(9) 1.0977(14) 0.2308(8) 0.111(7) Uani 0.931(13) 1 d . U P H 1
H87A H 0.2866 1.0719 0.2187 0.134 Uiso 0.931(13) 1 calc R . P H 1
H87B H 0.2492 1.1450 0.2117 0.134 Uiso 0.931(13) 1 calc R . P H 1
C86 C 0.2356(6) 1.0197(12) 0.2360(7) 0.078(5) Uani 0.931(13) 1 d . U P H 1
H86 H 0.2136 1.0498 0.2468 0.094 Uiso 0.931(13) 1 calc R . P H 1
C85 C 0.2577(5) 0.9557(12) 0.2679(6) 0.064(4) Uani 0.931(13) 1 d . . P H 1
H85 H 0.2799 0.9229 0.2584 0.077 Uiso 0.931(13) 1 calc R . P H 1
O3 O 0.2279(3) 0.8873(9) 0.2754(5) 0.079(4) Uani 0.931(13) 1 d . . P H 1
C91 C 0.2406(5) 0.8045(12) 0.2883(6) 0.068(5) Uani 0.931(13) 1 d . . P H 1
C92 C 0.2042(7) 0.7422(14) 0.2910(9) 0.113(9) Uani 0.931(13) 1 d . . P H 1
H92A H 0.1873 0.7743 0.3063 0.169 Uiso 0.931(13) 1 calc GR . P H 1
H92B H 0.2150 0.6842 0.3050 0.169 Uiso 0.931(13) 1 calc GR . P H 1
H92C H 0.1872 0.7282 0.2634 0.169 Uiso 0.931(13) 1 calc GR . P H 1
O4 O 0.2767(4) 0.7777(8) 0.2945(5) 0.081(4) Uani 0.931(13) 1 d . . P H 1
C93 C 0.1774(13) 1.028(4) 0.1706(13) 0.28(3) Uani 0.931(13) 1 d D U P H 1
H93A H 0.1593 1.0474 0.1877 0.414 Uiso 0.931(13) 1 calc R . P H 1
H93B H 0.1887 1.0838 0.1606 0.414 Uiso 0.931(13) 1 calc R . P H 1
H93C H 0.1614 0.9920 0.1474 0.414 Uiso 0.931(13) 1 calc R . P H 1
C94 C 0.2124(6) 0.9704(18) 0.1956(7) 0.096(7) Uani 0.931(13) 1 d D U P H 1
H94 H 0.1993 0.9138 0.2038 0.116 Uiso 0.931(13) 1 calc R . P H 1
C95 C 0.2432(7) 0.9359(15) 0.1731(7) 0.095(7) Uani 0.931(13) 1 d D U P H 1
H95A H 0.2623 0.9862 0.1711 0.142 Uiso 0.931(13) 1 calc GR . P H 1
H95B H 0.2282 0.9156 0.1456 0.142 Uiso 0.931(13) 1 calc GR . P H 1
H95C H 0.2589 0.8836 0.1881 0.142 Uiso 0.931(13) 1 calc GR . P H 1
C96 C 0.3246(8) 1.1224(16) 0.3474(7) 0.114(9) Uani 0.931(13) 1 d . . P H 1
H96A H 0.3451 1.1697 0.3453 0.171 Uiso 0.931(13) 1 calc R . P H 1
H96B H 0.3015 1.1519 0.3555 0.171 Uiso 0.931(13) 1 calc R . P H 1
H96C H 0.3378 1.0762 0.3680 0.171 Uiso 0.931(13) 1 calc R . P H 1
C109 C 0.5856(7) 0.2718(12) 0.7157(10) 0.068(8) Uani 0.435(8) 1 d D U P I 1
H109 H 0.5993 0.2786 0.7455 0.082 Uiso 0.435(8) 1 calc R . P I 1
Cl13 Cl 0.5335(4) 0.3005(9) 0.7068(4) 0.109(5) Uani 0.435(8) 1 d D U P I 1
Cl14 Cl 0.5892(4) 0.1582(7) 0.7018(3) 0.086(3) Uani 0.435(8) 1 d D U P I 1
Cl15 Cl 0.6104(4) 0.3448(7) 0.6882(4) 0.093(4) Uani 0.435(8) 1 d D U P I 1

loop_
_atom_site_aniso_label
_atom_site_aniso_U_11
_atom_site_aniso_U_22
_atom_site_aniso_U_33
_atom_site_aniso_U_23
_atom_site_aniso_U_13
_atom_site_aniso_U_12
C1 0.090(11) 0.022(7) 0.058(8) -0.005(6) -0.020(7) 0.015(7)
C2 0.077(9) 0.014(6) 0.064(8) 0.002(6) -0.008(7) 0.002(6)
C3 0.055(8) 0.021(6) 0.047(7) 0.008(5) -0.001(6) 0.005(5)
C4 0.078(9) 0.012(5) 0.040(6) -0.002(5) -0.007(6) 0.001(6)
C5 0.082(9) 0.019(6) 0.047(7) 0.001(5) 0.001(6) 0.009(6)
C6 0.085(11) 0.026(7) 0.090(11) 0.026(8) 0.012(9) 0.020(7)
C7 0.064(8) 0.028(7) 0.073(9) 0.017(7) -0.001(7) 0.012(7)
C8 0.060(8) 0.031(7) 0.058(8) 0.003(6) 0.019(6) 0.012(6)
C9 0.083(9) 0.019(6) 0.050(7) 0.001(5) 0.021(6) 0.003(6)
C10 0.095(11) 0.023(6) 0.061(8) 0.004(6) 0.026(8) 0.002(7)
C11 0.051(7) 0.024(6) 0.044(6) 0.000(5) -0.001(5) 0.008(5)
C12 0.054(8) 0.026(6) 0.043(6) 0.003(5) 0.000(6) 0.002(5)
C13 0.052(7) 0.024(6) 0.047(7) -0.003(5) 0.003(6) 0.005(5)
C14 0.059(8) 0.024(6) 0.051(7) 0.002(5) 0.007(6) 0.013(6)
C15 0.044(7) 0.035(7) 0.040(6) 0.000(5) -0.010(5) 0.014(5)
C16 0.062(8) 0.018(6) 0.047(7) -0.004(5) -0.004(6) 0.005(5)
C17 0.049(7) 0.022(6) 0.055(7) -0.004(6) 0.008(6) 0.006(5)
C18 0.047(7) 0.027(6) 0.043(6) 0.008(5) 0.001(5) 0.006(5)
C19 0.075(11) 0.075(12) 0.085(11) 0.029(10) 0.036(9) 0.036(9)
C20 0.062(9) 0.060(10) 0.070(9) 0.026(8) 0.011(8) 0.014(8)
C21 0.048(7) 0.028(6) 0.048(7) 0.000(5) -0.001(6) 0.007(5)
C22 0.073(9) 0.053(9) 0.073(9) 0.031(8) 0.029(8) 0.023(8)
C23 0.107(12) 0.061(10) 0.061(9) 0.034(8) 0.034(9) 0.039(10)
C24 0.054(8) 0.045(8) 0.050(7) 0.003(6) 0.004(6) -0.016(7)
C25 0.042(7) 0.035(7) 0.049(7) -0.006(6) -0.012(5) 0.002(5)
C26 0.046(6) 0.028(6) 0.036(5) 0.004(5) -0.007(5) 0.005(5)
C27 0.058(8) 0.045(8) 0.051(7) 0.026(6) 0.010(6) 0.015(6)
C28 0.066(9) 0.046(8) 0.057(8) 0.015(7) 0.006(7) 0.028(7)
C29 0.064(9) 0.026(6) 0.044(7) 0.004(5) 0.007(6) 0.013(6)
C30 0.062(8) 0.045(8) 0.041(7) 0.016(6) 0.004(6) 0.017(7)
C31 0.048(7) 0.027(6) 0.032(6) 0.003(5) -0.012(5) 0.014(5)
C32 0.047(7) 0.041(7) 0.044(6) 0.011(6) -0.004(5) 0.008(6)
C33 0.043(7) 0.040(7) 0.044(7) 0.009(6) 0.003(5) 0.007(6)
C34 0.061(8) 0.025(6) 0.034(6) 0.006(5) -0.001(5) 0.009(6)
C35 0.046(7) 0.031(7) 0.030(6) -0.002(5) -0.012(5) 0.005(5)
C36 0.038(6) 0.031(6) 0.037(6) -0.005(5) -0.005(5) 0.005(5)
C37 0.063(8) 0.020(6) 0.042(6) 0.008(5) -0.001(6) -0.001(5)
C38 0.048(7) 0.027(6) 0.039(6) -0.001(5) 0.002(5) -0.001(5)
C39 0.042(7) 0.023(6) 0.046(7) 0.008(5) 0.000(5) 0.006(5)
C40 0.059(7) 0.019(6) 0.044(6) 0.008(5) -0.003(6) -0.004(5)
C41 0.061(8) 0.035(7) 0.040(7) 0.009(6) -0.009(6) 0.012(6)
C42 0.057(8) 0.028(7) 0.050(7) -0.007(6) -0.007(6) -0.008(6)
C43 0.055(7) 0.021(6) 0.044(6) -0.008(5) -0.004(5) -0.006(5)
C44 0.042(6) 0.022(6) 0.031(5) 0.003(4) 0.000(5) -0.005(5)
C45 0.051(7) 0.029(7) 0.043(6) -0.005(5) 0.000(5) -0.009(5)
C46 0.042(6) 0.020(6) 0.054(7) 0.005(5) -0.007(5) -0.007(5)
C47 0.123(14) 0.029(8) 0.059(9) 0.013(7) 0.020(9) 0.016(8)
C48 0.100(11) 0.016(6) 0.064(8) 0.000(6) 0.012(8) 0.011(7)
C49 0.053(7) 0.011(5) 0.054(7) 0.001(5) 0.017(6) 0.003(5)
C50 0.048(7) 0.028(6) 0.058(7) -0.008(6) 0.014(5) 0.004(6)
C51 0.049(7) 0.027(7) 0.071(9) -0.011(6) 0.021(7) -0.007(6)
C52 0.038(6) 0.023(6) 0.042(6) -0.002(5) 0.004(5) 0.004(5)
C53 0.041(6) 0.016(5) 0.044(6) -0.003(5) 0.006(5) -0.002(5)
C54 0.044(6) 0.018(6) 0.041(6) -0.002(5) 0.010(5) -0.001(5)
C55 0.047(7) 0.058(9) 0.051(7) -0.026(7) 0.011(6) -0.020(7)
C56 0.058(8) 0.041(8) 0.066(9) -0.014(7) 0.021(7) -0.012(6)
C57 0.035(6) 0.034(7) 0.041(6) -0.009(5) 0.001(5) -0.012(5)
C58 0.043(6) 0.041(7) 0.038(6) -0.005(5) 0.002(5) -0.010(6)
C59 0.052(7) 0.047(8) 0.032(6) -0.004(6) -0.002(5) -0.010(6)
C60 0.138(17) 0.13(2) 0.164(19) -0.093(16) 0.115(16) -0.087(16)
C61 0.120(14) 0.115(16) 0.095(11) -0.068(11) 0.079(11) -0.080(12)
C62 0.048(7) 0.041(7) 0.055(7) 0.000(6) 0.018(6) -0.018(6)
C63 0.056(9) 0.069(11) 0.090(11) -0.034(9) 0.030(8) -0.017(8)
C64 0.054(9) 0.081(13) 0.110(13) -0.041(11) 0.041(9) -0.011(8)
C65 0.078(10) 0.028(7) 0.045(7) 0.008(6) -0.006(6) 0.015(7)
C66 0.055(7) 0.036(7) 0.045(7) -0.011(6) 0.002(6) 0.000(6)
C67 0.054(7) 0.019(6) 0.036(6) 0.005(5) -0.006(5) -0.010(5)
C68 0.066(9) 0.040(8) 0.052(7) -0.008(6) 0.007(6) -0.022(7)
C69 0.076(11) 0.060(10) 0.055(8) 0.003(8) -0.001(8) -0.028(9)
C70 0.040(6) 0.042(7) 0.040(6) -0.011(6) 0.005(5) -0.012(5)
C71 0.038(6) 0.036(7) 0.045(7) -0.005(6) 0.006(5) -0.004(5)
C72 0.042(7) 0.028(6) 0.042(6) 0.001(5) -0.006(5) 0.007(5)
N1 0.086(8) 0.019(5) 0.042(6) 0.000(5) -0.005(5) 0.002(5)
N2 0.078(8) 0.034(7) 0.061(7) 0.002(6) 0.020(6) 0.006(6)
N3 0.047(6) 0.025(5) 0.040(5) 0.007(4) -0.001(4) 0.007(4)
N4 0.054(6) 0.016(5) 0.051(6) 0.001(4) 0.004(5) -0.004(4)
N5 0.059(7) 0.019(5) 0.049(6) 0.002(4) 0.007(5) 0.001(5)
N6 0.051(6) 0.025(5) 0.052(6) 0.004(5) -0.005(5) 0.008(5)
N7 0.057(7) 0.038(6) 0.050(6) 0.005(5) 0.009(5) 0.014(5)
N8 0.047(6) 0.042(6) 0.042(6) 0.008(5) -0.001(5) 0.003(5)
N9 0.050(6) 0.034(6) 0.045(6) 0.007(5) -0.001(5) 0.007(5)
N10 0.045(6) 0.033(6) 0.037(5) 0.004(5) -0.006(4) 0.007(5)
N11 0.040(5) 0.026(5) 0.038(5) 0.004(4) -0.007(4) 0.009(4)
N12 0.042(5) 0.030(6) 0.042(5) 0.008(4) -0.008(4) 0.011(4)
N13 0.057(6) 0.020(5) 0.044(6) 0.007(4) -0.001(5) -0.002(4)
N14 0.048(6) 0.030(6) 0.044(6) 0.007(5) -0.004(5) -0.012(5)
N15 0.070(8) 0.018(5) 0.085(9) -0.004(6) 0.041(7) -0.008(5)
N16 0.042(6) 0.019(5) 0.040(5) -0.001(4) 0.003(4) 0.004(4)
N17 0.038(5) 0.029(6) 0.053(6) 0.001(5) 0.011(5) -0.005(4)
N18 0.047(6) 0.020(5) 0.040(5) -0.005(4) 0.001(4) -0.001(4)
N19 0.040(6) 0.036(6) 0.041(5) -0.003(5) -0.004(4) -0.007(4)
N20 0.070(8) 0.022(6) 0.118(11) 0.005(7) 0.055(8) -0.006(5)
N21 0.083(9) 0.026(6) 0.044(6) -0.001(5) -0.011(6) -0.004(6)
N22 0.041(5) 0.037(6) 0.047(5) -0.008(5) 0.005(4) -0.012(5)
N23 0.048(6) 0.036(6) 0.040(5) 0.001(5) 0.005(5) -0.013(5)
N24 0.034(5) 0.031(5) 0.039(5) -0.003(4) -0.002(4) -0.009(4)
Zn1 0.126(3) 0.0238(9) 0.0410(13) -0.0046(8) -0.0160(17) 0.0087(13)
Cl1 0.138(7) 0.104(5) 0.115(5) -0.040(4) -0.041(5) 0.089(7)
Cl2 0.267(11) 0.054(3) 0.065(4) -0.020(3) 0.024(5) -0.081(5)
Zn1A 0.126(3) 0.0238(9) 0.0410(13) -0.0046(8) -0.0160(17) 0.0087(13)
Cl1A 0.138(7) 0.104(5) 0.115(5) -0.040(4) -0.041(5) 0.089(7)
Cl2A 0.267(11) 0.054(3) 0.065(4) -0.020(3) 0.024(5) -0.081(5)
Zn2 0.0846(19) 0.0188(12) 0.093(2) 0.0100(16) 0.0419(17) 0.0125(17)
Cl3 0.158(7) 0.034(3) 0.083(3) -0.016(2) 0.060(4) -0.010(4)
Cl4 0.086(3) 0.038(2) 0.160(7) 0.039(3) 0.067(4) 0.027(2)
Zn2A 0.0846(19) 0.0188(12) 0.093(2) 0.0100(16) 0.0419(17) 0.0125(17)
Cl3A 0.158(7) 0.034(3) 0.083(3) -0.016(2) 0.060(4) -0.010(4)
Cl4A 0.086(3) 0.038(2) 0.160(7) 0.039(3) 0.067(4) 0.027(2)
Zn3 0.042(2) 0.0263(14) 0.0430(13) -0.0003(10) -0.0002(11) 0.0101(11)
Cl5 0.049(4) 0.0253(16) 0.0590(19) 0.0050(14) -0.002(3) 0.007(3)
Cl6 0.051(2) 0.044(5) 0.043(3) -0.001(3) 0.003(2) 0.000(2)
Zn3A 0.042(2) 0.0263(14) 0.0430(13) -0.0003(10) -0.0002(11) 0.0101(11)
Cl5A 0.049(4) 0.0253(16) 0.0590(19) 0.0050(14) -0.002(3) 0.007(3)
Cl6A 0.051(2) 0.044(5) 0.043(3) -0.001(3) 0.003(2) 0.000(2)
Zn4 0.0677(11) 0.0250(8) 0.0388(8) 0.0025(6) -0.0019(7) -0.0043(8)
Cl7 0.127(5) 0.079(4) 0.083(3) -0.009(3) 0.009(3) -0.069(3)
Cl8 0.087(3) 0.039(2) 0.060(2) 0.0138(17) 0.005(2) 0.0267(19)
Zn4A 0.0677(11) 0.0250(8) 0.0388(8) 0.0025(6) -0.0019(7) -0.0043(8)
Cl7A 0.127(5) 0.079(4) 0.083(3) -0.009(3) 0.009(3) -0.069(3)
Cl8A 0.087(3) 0.039(2) 0.060(2) 0.0138(17) 0.005(2) 0.0267(19)
Zn5 0.0390(7) 0.0299(7) 0.0410(7) 0.0040(6) -0.0034(5) -0.0082(6)
Cl9 0.0479(17) 0.060(2) 0.0480(17) 0.0088(15) 0.0094(14) -0.0009(15)
Cl10 0.0553(19) 0.0265(16) 0.062(2) 0.0014(14) -0.0111(15) -0.0044(14)
Zn6 0.074(2) 0.0172(8) 0.092(3) -0.0008(14) 0.045(2) -0.0024(13)
Cl11 0.190(10) 0.037(3) 0.093(6) 0.029(4) 0.074(6) 0.044(5)
Cl12 0.064(4) 0.048(3) 0.205(10) -0.053(5) 0.067(5) -0.029(3)
Zn6A 0.074(2) 0.0172(8) 0.092(3) -0.0008(14) 0.045(2) -0.0024(13)
Cl1P 0.064(4) 0.048(3) 0.205(10) -0.053(5) 0.067(5) -0.029(3)
Cl1Q 0.190(10) 0.037(3) 0.093(6) 0.029(4) 0.074(6) 0.044(5)
C73 0.081(13) 0.057(11) 0.16(2) -0.057(13) 0.050(14) -0.001(9)
C74 0.077(11) 0.046(9) 0.113(13) -0.024(9) 0.032(10) 0.003(8)
C75 0.067(10) 0.054(10) 0.128(12) -0.018(9) 0.046(8) -0.002(8)
C76 0.095(13) 0.053(9) 0.122(11) -0.007(10) 0.049(10) 0.012(10)
C77 0.078(11) 0.036(8) 0.135(15) -0.010(9) 0.055(11) -0.002(7)
C78 0.085(13) 0.048(10) 0.125(17) 0.002(11) 0.037(12) 0.003(9)
O1 0.089(9) 0.046(7) 0.144(12) -0.020(8) 0.061(8) -0.001(6)
C79 0.071(11) 0.051(10) 0.102(13) -0.025(10) 0.027(10) -0.002(9)
C80 0.058(10) 0.062(11) 0.132(16) -0.017(11) 0.030(10) 0.022(8)
O2 0.086(9) 0.059(8) 0.116(11) -0.032(7) 0.022(8) 0.000(7)
C81 0.20(3) 0.082(13) 0.13(2) 0.006(14) 0.08(2) 0.012(14)
C82 0.074(11) 0.062(10) 0.144(19) -0.021(11) 0.035(12) 0.004(9)
C83 0.081(11) 0.061(11) 0.134(18) -0.035(12) -0.010(12) 0.011(8)
C84 0.075(12) 0.079(14) 0.120(16) 0.006(12) 0.037(12) 0.018(10)
C90 0.086(13) 0.050(10) 0.114(15) 0.002(10) 0.043(12) -0.003(9)
C89 0.096(14) 0.055(11) 0.156(17) -0.025(11) 0.055(12) -0.022(9)
C88 0.147(19) 0.058(12) 0.144(16) -0.002(9) 0.081(14) -0.035(11)
C87 0.18(2) 0.034(10) 0.141(14) 0.004(10) 0.086(15) -0.013(11)
C86 0.075(11) 0.046(10) 0.127(16) -0.009(10) 0.050(11) 0.007(8)
C85 0.062(10) 0.045(9) 0.095(12) -0.007(9) 0.037(9) -0.013(8)
O3 0.058(7) 0.053(8) 0.133(11) 0.005(7) 0.039(7) -0.004(6)
C91 0.060(10) 0.039(9) 0.113(14) -0.005(9) 0.039(10) -0.009(8)
C92 0.110(17) 0.048(11) 0.21(3) 0.014(14) 0.099(18) -0.009(11)
O4 0.087(9) 0.037(6) 0.126(11) -0.001(7) 0.041(8) -0.007(6)
C93 0.24(4) 0.31(6) 0.22(4) -0.02(4) -0.05(3) 0.19(4)
C94 0.072(12) 0.112(19) 0.105(16) 0.006(14) 0.023(12) 0.004(12)
C95 0.105(16) 0.076(14) 0.098(15) -0.013(12) 0.018(12) -0.036(12)
C96 0.16(2) 0.077(15) 0.127(18) -0.031(14) 0.075(17) -0.055(16)
C109 0.109(17) 0.064(14) 0.053(18) 0.016(15) 0.059(17) 0.016(18)
Cl13 0.116(9) 0.114(10) 0.117(9) 0.040(8) 0.064(8) 0.052(8)
Cl14 0.118(8) 0.058(5) 0.103(8) 0.006(5) 0.068(7) 0.004(5)
Cl15 0.131(9) 0.054(5) 0.113(8) 0.012(6) 0.069(7) 0.004(6)

loop_
_atom_type_symbol
_atom_type_description
_atom_type_scat_dispersion_real
_atom_type_scat_dispersion_imag
_atom_type_scat_source
C C 0.0000 0.0010 'International Tables Vol C Tables 4.2.6.8 and 6.1.1.4'
H H 0.0000 0.0000 'International Tables Vol C Tables 4.2.6.8 and 6.1.1.4'
Cl Cl 0.0530 0.0510 'International Tables Vol C Tables 4.2.6.8 and 6.1.1.4'
N N 0.0000 0.0010 'International Tables Vol C Tables 4.2.6.8 and 6.1.1.4'
O O 0.0020 0.0020 'International Tables Vol C Tables 4.2.6.8 and 6.1.1.4'
Zn Zn 0.2560 0.5210 'International Tables Vol C Tables 4.2.6.8 and 6.1.1.4'

loop_
_geom_angle_atom_site_label_1
_geom_angle_atom_site_label_2
_geom_angle_atom_site_label_3
_geom_angle
_geom_angle_site_symmetry_1
_geom_angle_site_symmetry_3
C2 C1 H1 119.6 . .
N1 C1 H1 119.6 . .
N1 C1 C2 120.8(13) . .
C1 C2 H2 120.0 . .
C3 C2 C1 120.1(12) . .
C3 C2 H2 120.0 . .
C2 C3 C4 117.8(11) . .
C2 C3 C16 121.1(11) . .
C4 C3 C16 121.1(11) . .
C3 C4 H4 121.1 . .
C5 C4 C3 117.8(12) . .
C5 C4 H4 121.1 . .
C4 C5 H5 118.0 . .
N1 C5 C4 123.9(12) . .
N1 C5 H5 118.0 . .
C7 C6 H6 117.5 . .
N2 C6 H6 117.5 . .
N2 C6 C7 125.1(14) . .
C6 C7 H7 120.6 . .
C6 C7 C8 118.8(15) . .
C8 C7 H7 120.6 . .
C7 C8 C17 122.0(14) . .
C9 C8 C7 116.7(13) . .
C9 C8 C17 121.2(12) . .
C8 C9 H9 119.8 . .
C8 C9 C10 120.4(14) . .
C10 C9 H9 119.8 . .
C9 C10 H10 118.7 . .
N2 C10 C9 122.6(15) . .
N2 C10 H10 118.7 . .
C12 C11 H11 119.0 . .
N3 C11 H11 119.0 . .
N3 C11 C12 122.0(11) . .
C11 C12 H12 120.4 . .
C11 C12 C13 119.2(11) . .
C13 C12 H12 120.4 . .
C12 C13 C18 119.4(11) . .
C14 C13 C12 117.3(12) . .
C14 C13 C18 123.3(11) . .
C13 C14 H14 120.3 . .
C15 C14 C13 119.5(12) . .
C15 C14 H14 120.3 . .
C14 C15 H15 117.7 . .
N3 C15 C14 124.5(11) . .
N3 C15 H15 117.7 . .
N4 C16 C3 117.0(11) . .
N4 C16 N6 125.2(12) . .
N6 C16 C3 117.6(11) . .
N4 C17 C8 117.7(12) . .
N4 C17 N5 126.4(12) . .
N5 C17 C8 115.8(12) . .
N5 C18 C13 114.4(11) . .
N6 C18 C13 118.8(11) . .
N6 C18 N5 126.6(12) . .
C20 C19 H19 118.5 . .
N7 C19 H19 118.5 . .
N7 C19 C20 123.0(14) . .
C19 C20 H20 120.2 . .
C19 C20 C21 119.6(14) . .
C21 C20 H20 120.2 . .
C20 C21 C22 116.6(13) . .
C20 C21 C34 121.3(12) . .
C22 C21 C34 122.0(11) . .
C21 C22 H22 121.4 . .
C23 C22 C21 117.2(13) . .
C23 C22 H22 121.4 . .
C22 C23 H23 116.9 . .
N7 C23 C22 126.2(14) . .
N7 C23 H23 116.9 . .
C25 C24 H24 119.6 . .
N8 C24 H24 119.6 . .
N8 C24 C25 120.7(12) . .
C24 C25 H25 121.3 . .
C26 C25 C24 117.4(12) . .
C26 C25 H25 121.3 . .
C25 C26 C27 121.0(11) . .
C25 C26 C35 120.3(11) . .
C27 C26 C35 118.7(11) . .
C26 C27 H27 120.4 . .
C28 C27 C26 119.2(13) . .
C28 C27 H27 120.4 . .
C27 C28 H28 119.3 . .
N8 C28 C27 121.4(13) . .
N8 C28 H28 119.3 . .
C30 C29 H29 117.6 . .
N9 C29 H29 117.6 . .
N9 C29 C30 124.8(12) . .
C29 C30 H30 122.0 . .
C29 C30 C31 116.0(13) . .
C31 C30 H30 122.0 . .
C30 C31 C36 118.3(12) . .
C32 C31 C30 121.1(12) . .
C32 C31 C36 120.6(11) . .
C31 C32 H32 121.4 . .
C31 C32 C33 117.1(12) . .
C33 C32 H32 121.4 . .
C32 C33 H33 118.7 . .
N9 C33 C32 122.7(12) . .
N9 C33 H33 118.7 . .
N10 C34 C21 117.5(11) . .
N10 C34 N12 123.3(12) . .
N12 C34 C21 119.2(10) . .
N10 C35 C26 115.6(11) . .
N10 C35 N11 127.9(11) . .
N11 C35 C26 116.5(11) . .
N11 C36 C31 116.5(11) . .
N12 C36 C31 118.3(11) . .
N12 C36 N11 125.0(11) . .
C38 C37 H37 118.6 . .
C38 C37 N13 122.8(11) . .
N13 C37 H37 118.6 . .
C37 C38 H38 120.1 . .
C37 C38 C39 119.7(11) . .
C39 C38 H38 120.1 . .
C38 C39 C40 118.4(11) . .
C38 C39 C52 122.1(10) . .
C40 C39 C52 119.3(10) . .
C39 C40 H40 121.0 . .
C41 C40 C39 117.9(11) . .
C41 C40 H40 121.0 . .
C40 C41 H41 118.0 . .
N13 C41 C40 123.9(11) . .
N13 C41 H41 118.0 . .
C43 C42 H42 119.2 . .
N14 C42 H42 119.2 . .
N14 C42 C43 121.5(11) . .
C42 C43 H43 121.3 . .
C44 C43 C42 117.4(11) . .
C44 C43 H43 121.3 . .
C43 C44 C53 118.1(10) . .
C45 C44 C43 120.1(11) . .
C45 C44 C53 121.8(10) . .
C44 C45 H45 120.3 . .
C44 C45 C46 119.3(11) . .
C46 C45 H45 120.3 . .
C45 C46 H46 119.4 . .
N14 C46 C45 121.2(11) . .
N14 C46 H46 119.4 . .
C48 C47 H47 120.0 . .
N15 C47 H47 120.0 . .
N15 C47 C48 119.9(14) . .
C47 C48 H48 120.8 . .
C49 C48 C47 118.3(14) . .
C49 C48 H48 120.8 . .
C48 C49 C50 120.6(11) . .
C48 C49 C54 120.1(11) . .
C50 C49 C54 119.2(11) . .
C49 C50 H50 121.1 . .
C51 C50 C49 117.7(12) . .
C51 C50 H50 121.1 . .
C50 C51 H51 119.0 . .
N15 C51 C50 121.9(13) . .
N15 C51 H51 119.0 . .
N16 C52 C39 117.6(10) . .
N16 C52 N18 125.0(11) . .
N18 C52 C39 117.3(10) . .
N16 C53 C44 116.6(9) . .
N17 C53 C44 120.3(10) . .
N17 C53 N16 123.1(10) . .
N17 C54 C49 118.5(10) . .
N17 C54 N18 126.0(11) . .
N18 C54 C49 115.5(10) . .
C56 C55 H55 119.7 . .
N19 C55 H55 119.7 . .
N19 C55 C56 120.7(13) . .
C55 C56 H56 119.5 . .
C55 C56 C57 121.1(13) . .
C57 C56 H56 119.5 . .
C56 C57 C70 122.0(11) . .
C58 C57 C56 118.0(11) . .
C58 C57 C70 119.9(11) . .
C57 C58 H58 120.7 . .
C57 C58 C59 118.6(12) . .
C59 C58 H58 120.7 . .
C58 C59 H59 119.4 . .
N19 C59 C58 121.2(12) . .
N19 C59 H59 119.4 . .
C61 C60 H60 120.1 . .
N20 C60 H60 120.1 . .
N20 C60 C61 119.9(18) . .
C60 C61 H61 120.4 . .
C62 C61 C60 119.3(15) . .
C62 C61 H61 120.4 . .
C61 C62 C63 118.2(13) . .
C61 C62 C71 120.6(11) . .
C63 C62 C71 121.1(12) . .
C62 C63 H63 120.0 . .
C62 C63 C64 119.9(15) . .
C64 C63 H63 120.0 . .
C63 C64 H64 119.1 . .
N20 C64 C63 121.9(15) . .
N20 C64 H64 119.1 . .
C66 C65 H65 118.6 . .
C66 C65 N21 122.8(15) . .
N21 C65 H65 118.6 . .
C65 C66 H66 120.7 . .
C65 C66 C67 118.7(13) . .
C67 C66 H66 120.7 . .
C66 C67 C68 118.2(12) . .
C66 C67 C72 120.5(11) . .
C68 C67 C72 121.2(12) . .
C67 C68 H68 120.1 . .
C69 C68 C67 119.7(15) . .
C69 C68 H68 120.1 . .
C68 C69 H69 118.7 . .
N21 C69 C68 122.5(14) . .
N21 C69 H69 118.7 . .
N22 C70 C57 118.0(11) . .
N24 C70 C57 116.8(10) . .
N24 C70 N22 125.2(11) . .
N22 C71 C62 118.4(11) . .
N22 C71 N23 126.4(11) . .
N23 C71 C62 115.2(11) . .
N23 C72 C67 117.1(11) . .
N24 C72 C67 117.9(11) . .
N24 C72 N23 124.8(11) . .
C1 N1 Zn1 120.8(12) . .
C1 N1 Zn1A 120.8(9) . .
C5 N1 C1 119.4(11) . .
C5 N1 Zn1 117.3(11) . .
C5 N1 Zn1A 119.7(8) . .
C6 N2 Zn2 123.5(10) . .
C6 N2 Zn2A 117(2) . .
C10 N2 C6 116.2(13) . .
C10 N2 Zn2 120.1(11) . .
C10 N2 Zn2A 127(2) . .
C11 N3 Zn3 120.0(8) . .
C11 N3 Zn3A 116.5(17) . .
C15 N3 C11 117.5(10) . .
C15 N3 Zn3 122.4(8) . .
C15 N3 Zn3A 124.6(17) . .
C16 N4 C17 115.4(11) . .
C18 N5 C17 112.0(11) . .
C18 N6 C16 114.1(11) . .
C19 N7 Zn2 120.8(10) . .
C19 N7 Zn2A 114(2) . .
C23 N7 C19 117.0(12) . .
C23 N7 Zn2 122.2(10) . .
C23 N7 Zn2A 129(3) . .
C24 N8 C28 120.3(11) . .
C24 N8 Zn4 94.5(10) . .
C24 N8 Zn4A 122.3(9) . .
C28 N8 Zn4 145.2(10) . .
C28 N8 Zn4A 117.4(8) . .
C29 N9 Zn3 120.9(9) . 3
C29 N9 Zn3A 124.0(17) . 3
C33 N9 C29 118.0(11) . .
C33 N9 Zn3 120.8(9) . 3
C33 N9 Zn3A 117.9(17) . 3
C35 N10 C34 115.0(11) . .
C35 N11 C36 112.1(10) . .
C36 N12 C34 116.2(10) . .
C37 N13 Zn4 120.4(9) . .
C37 N13 Zn4A 117.8(8) . .
C41 N13 C37 117.2(10) . .
C41 N13 Zn4 119.0(9) . .
C41 N13 Zn4A 123.9(8) . .
C42 N14 C46 120.4(11) . .
C42 N14 Zn5 120.0(9) . .
C46 N14 Zn5 119.6(8) . .
C47 N15 Zn6 102.7(11) . 3_545
C47 N15 Zn6A 119.5(10) . 3_545
C51 N15 C47 121.5(12) . .
C51 N15 Zn6 135.8(11) . 3_545
C51 N15 Zn6A 119.0(10) . 3_545
C52 N16 C53 115.9(9) . .
C53 N17 C54 116.6(10) . .
C54 N18 C52 113.4(10) . .
C55 N19 C59 120.2(11) . .
C55 N19 Zn5 121.9(8) . .
C59 N19 Zn5 117.7(9) . .
C60 N20 C64 120.0(14) . .
C60 N20 Zn6 110.5(13) . .
C60 N20 Zn6A 124.5(12) . .
C64 N20 Zn6 128.3(11) . .
C64 N20 Zn6A 115.5(10) . .
C65 N21 Zn1 105.8(17) . 3_454
C65 N21 Zn1A 122.2(11) . 3_454
C69 N21 C65 118.0(12) . .
C69 N21 Zn1 135.9(17) . 3_454
C69 N21 Zn1A 119.7(11) . 3_454
C71 N22 C70 114.4(10) . .
C72 N23 C71 113.4(10) . .
C72 N24 C70 115.6(10) . .
N1 Zn1 N21 90.9(16) . 3_546
N1 Zn1 Cl1 125(3) . .
N1 Zn1 Cl2 97(3) . .
Cl1 Zn1 N21 116(3) . 3_546
Cl2 Zn1 N21 98(2) . 3_546
Cl2 Zn1 Cl1 123(4) . .
N1 Zn1A Cl1A 106.5(5) . .
N1 Zn1A Cl2A 108.5(5) . .
N21 Zn1A N1 100.8(4) 3_546 .
N21 Zn1A Cl1A 105.8(5) 3_546 .
N21 Zn1A Cl2A 107.4(5) 3_546 .
Cl2A Zn1A Cl1A 125.2(4) . .
N2 Zn2 N7 101.2(6) . .
N2 Zn2 Cl3 104.9(5) . .
N2 Zn2 Cl4 108.5(5) . .
N7 Zn2 Cl3 111.8(5) . .
N7 Zn2 Cl4 105.9(4) . .
Cl3 Zn2 Cl4 122.6(4) . .
N2 Zn2A Cl3A 101(4) . .
N2 Zn2A Cl4A 110(5) . .
N7 Zn2A N2 99(4) . .
N7 Zn2A Cl3A 115(5) . .
N7 Zn2A Cl4A 93(3) . .
Cl3A Zn2A Cl4A 135(6) . .
N3 Zn3 Cl5 106.3(4) . .
N3 Zn3 Cl6 105.2(5) . .
N9 Zn3 N3 101.4(6) 3_445 .
N9 Zn3 Cl5 108.0(4) 3_445 .
N9 Zn3 Cl6 106.6(5) 3_445 .
Cl5 Zn3 Cl6 126.6(3) . .
N3 Zn3A N9 91(2) . 3_445
N3 Zn3A Cl5A 100(4) . .
Cl5A Zn3A N9 106(3) . 3_445
Cl6A Zn3A N3 114(4) . .
Cl6A Zn3A N9 117(4) . 3_445
Cl6A Zn3A Cl5A 123(4) . .
N8 Zn4 Cl8 88.3(13) . .
N13 Zn4 N8 91.0(7) . .
N13 Zn4 Cl7 114.5(15) . .
N13 Zn4 Cl8 95.8(14) . .
Cl7 Zn4 N8 127.8(19) . .
Cl7 Zn4 Cl8 130(2) . .
N8 Zn4A Cl7A 107.1(4) . .
N8 Zn4A Cl8A 107.4(3) . .
N13 Zn4A N8 101.3(4) . .
N13 Zn4A Cl7A 110.7(3) . .
N13 Zn4A Cl8A 103.2(3) . .
Cl7A Zn4A Cl8A 124.8(2) . .
N14 Zn5 Cl9 104.9(3) . .
N14 Zn5 Cl10 104.4(3) . .
N19 Zn5 N14 100.7(4) . .
N19 Zn5 Cl9 105.2(3) . .
N19 Zn5 Cl10 107.6(3) . .
Cl9 Zn5 Cl10 130.31(15) . .
N20 Zn6 N15 95.7(7) . 3_455
N20 Zn6 Cl11 118.6(11) . .
N20 Zn6 Cl12 99.3(10) . .
Cl11 Zn6 N15 114.6(10) . 3_455
Cl12 Zn6 N15 99.5(10) . 3_455
Cl12 Zn6 Cl11 124.0(14) . .
N15 Zn6A Cl1P 109.4(5) 3_455 .
N15 Zn6A Cl1Q 103.8(5) 3_455 .
N20 Zn6A N15 102.4(4) . 3_455
N20 Zn6A Cl1P 107.1(5) . .
N20 Zn6A Cl1Q 109.4(5) . .
Cl1Q Zn6A Cl1P 122.8(4) . .
C74 C73 H73 106.8 . .
C74 C73 C78 112.7(16) . .
C78 C73 H73 106.8 . .
O1 C73 H73 106.8 . .
O1 C73 C74 116(2) . .
O1 C73 C78 107.6(17) . .
C73 C74 H74 105.4 . .
C73 C74 C75 111.3(18) . .
C73 C74 C82 115.0(16) . .
C75 C74 H74 105.4 . .
C82 C74 H74 105.4 . .
C82 C74 C75 113.2(16) . .
C74 C75 H75A 110.0 . .
C74 C75 H75B 110.0 . .
C74 C75 C76 108.4(14) . .
H75A C75 H75B 108.4 . .
C76 C75 H75A 110.0 . .
C76 C75 H75B 110.0 . .
C75 C76 H76A 109.8 . .
C75 C76 H76B 109.8 . .
H76A C76 H76B 108.2 . .
C77 C76 C75 109.6(17) . .
C77 C76 H76A 109.8 . .
C77 C76 H76B 109.8 . .
C76 C77 H77 110.3 . .
C76 C77 C78 108.2(16) . .
C76 C77 C84 108.2(16) . .
C78 C77 H77 110.3 . .
C78 C77 C84 109.6(15) . .
C84 C77 H77 110.3 . .
C73 C78 H78A 108.3 . .
C73 C78 H78B 108.3 . .
C77 C78 C73 115.8(16) . .
C77 C78 H78A 108.3 . .
C77 C78 H78B 108.3 . .
H78A C78 H78B 107.4 . .
C79 O1 C73 124.3(15) . .
O1 C79 C80 114.3(16) . .
O2 C79 O1 120.5(15) . .
O2 C79 C80 125.0(17) . .
C79 C80 H80A 109.5 . .
C79 C80 H80B 109.5 . .
C79 C80 H80C 109.5 . .
H80A C80 H80B 109.5 . .
H80A C80 H80C 109.5 . .
H80B C80 H80C 109.5 . .
H81A C81 H81B 109.5 . .
H81A C81 H81C 109.5 . .
H81B C81 H81C 109.5 . .
C82 C81 H81A 109.5 . .
C82 C81 H81B 109.5 . .
C82 C81 H81C 109.5 . .
C74 C82 C81 116.2(18) . .
C74 C82 H82 106.2 . .
C74 C82 C83 113.3(18) . .
C81 C82 H82 106.2 . .
C83 C82 C81 108(2) . .
C83 C82 H82 106.2 . .
C82 C83 H83A 109.5 . .
C82 C83 H83B 109.5 . .
C82 C83 H83C 109.5 . .
H83A C83 H83B 109.5 . .
H83A C83 H83C 109.5 . .
H83B C83 H83C 109.5 . .
C77 C84 H84A 109.5 . .
C77 C84 H84B 109.5 . .
C77 C84 H84C 109.5 . .
H84A C84 H84B 109.5 . .
H84A C84 H84C 109.5 . .
H84B C84 H84C 109.5 . .
H90A C90 H90B 108.0 . .
C89 C90 H90A 109.4 . .
C89 C90 H90B 109.4 . .
C89 C90 C85 111.0(17) . .
C85 C90 H90A 109.4 . .
C85 C90 H90B 109.4 . .
C90 C89 H89 109.2 . .
C90 C89 C88 106.6(18) . .
C90 C89 C96 108.8(19) . .
C88 C89 H89 109.2 . .
C96 C89 H89 109.2 . .
C96 C89 C88 113.9(19) . .
C89 C88 H88A 108.4 . .
C89 C88 H88B 108.4 . .
H88A C88 H88B 107.4 . .
C87 C88 C89 115.7(19) . .
C87 C88 H88A 108.4 . .
C87 C88 H88B 108.4 . .
C88 C87 H87A 109.3 . .
C88 C87 H87B 109.3 . .
C88 C87 C86 111.5(18) . .
H87A C87 H87B 108.0 . .
C86 C87 H87A 109.3 . .
C86 C87 H87B 109.3 . .
C87 C86 H86 106.2 . .
C87 C86 C94 114.6(19) . .
C85 C86 C87 109.4(18) . .
C85 C86 H86 106.2 . .
C85 C86 C94 113.6(16) . .
C94 C86 H86 106.2 . .
C90 C85 H85 109.5 . .
C86 C85 C90 114.0(15) . .
C86 C85 H85 109.5 . .
C86 C85 O3 108.5(15) . .
O3 C85 C90 105.8(14) . .
O3 C85 H85 109.5 . .
C91 O3 C85 119.7(13) . .
O3 C91 C92 111.2(16) . .
O4 C91 O3 124.3(15) . .
O4 C91 C92 124.3(17) . .
C91 C92 H92A 109.5 . .
C91 C92 H92B 109.5 . .
C91 C92 H92C 109.5 . .
H92A C92 H92B 109.5 . .
H92A C92 H92C 109.5 . .
H92B C92 H92C 109.5 . .
H93A C93 H93B 109.5 . .
H93A C93 H93C 109.5 . .
H93B C93 H93C 109.5 . .
C94 C93 H93A 109.5 . .
C94 C93 H93B 109.5 . .
C94 C93 H93C 109.5 . .
C86 C94 H94 106.1 . .
C93 C94 C86 112(2) . .
C93 C94 H94 106.1 . .
C93 C94 C95 115(3) . .
C95 C94 C86 110.3(16) . .
C95 C94 H94 106.1 . .
C94 C95 H95A 109.5 . .
C94 C95 H95B 109.5 . .
C94 C95 H95C 109.5 . .
H95A C95 H95B 109.5 . .
H95A C95 H95C 109.5 . .
H95B C95 H95C 109.5 . .
C89 C96 H96A 109.5 . .
C89 C96 H96B 109.5 . .
C89 C96 H96C 109.5 . .
H96A C96 H96B 109.5 . .
H96A C96 H96C 109.5 . .
H96B C96 H96C 109.5 . .
Cl13 C109 H109 108.9 . .
Cl13 C109 Cl15 110.9(14) . .
Cl14 C109 H109 108.9 . .
Cl14 C109 Cl13 108.7(15) . .
Cl14 C109 Cl15 110.4(12) . .
Cl15 C109 H109 108.9 . .

loop_
_geom_bond_atom_site_label_1
_geom_bond_atom_site_label_2
_geom_bond_distance
_geom_bond_site_symmetry_2
C1 H1 0.9500 .
C1 C2 1.405(19) .
C1 N1 1.327(17) .
C2 H2 0.9500 .
C2 C3 1.370(18) .
C3 C4 1.420(16) .
C3 C16 1.483(17) .
C4 H4 0.9500 .
C4 C5 1.368(17) .
C5 H5 0.9500 .
C5 N1 1.324(16) .
C6 H6 0.9500 .
C6 C7 1.36(2) .
C6 N2 1.33(2) .
C7 H7 0.9500 .
C7 C8 1.386(19) .
C8 C9 1.37(2) .
C8 C17 1.477(18) .
C9 H9 0.9500 .
C9 C10 1.384(19) .
C10 H10 0.9500 .
C10 N2 1.325(19) .
C11 H11 0.9500 .
C11 C12 1.394(17) .
C11 N3 1.371(14) .
C12 H12 0.9500 .
C12 C13 1.428(17) .
C13 C14 1.402(17) .
C13 C18 1.468(17) .
C14 H14 0.9500 .
C14 C15 1.366(18) .
C15 H15 0.9500 .
C15 N3 1.340(16) .
C16 N4 1.310(16) .
C16 N6 1.359(16) .
C17 N4 1.320(16) .
C17 N5 1.361(17) .
C18 N5 1.354(16) .
C18 N6 1.321(15) .
C19 H19 0.9500 .
C19 C20 1.35(2) .
C19 N7 1.308(19) .
C20 H20 0.9500 .
C20 C21 1.37(2) .
C21 C22 1.384(18) .
C21 C34 1.477(19) .
C22 H22 0.9500 .
C22 C23 1.35(2) .
C23 H23 0.9500 .
C23 N7 1.264(19) .
C24 H24 0.9500 .
C24 C25 1.436(19) .
C24 N8 1.309(17) .
C25 H25 0.9500 .
C25 C26 1.363(18) .
C26 C27 1.364(18) .
C26 C35 1.532(16) .
C27 H27 0.9500 .
C27 C28 1.361(18) .
C28 H28 0.9500 .
C28 N8 1.359(19) .
C29 H29 0.9500 .
C29 C30 1.387(19) .
C29 N9 1.334(17) .
C30 H30 0.9500 .
C30 C31 1.396(18) .
C31 C32 1.385(18) .
C31 C36 1.495(16) .
C32 H32 0.9500 .
C32 C33 1.412(18) .
C33 H33 0.9500 .
C33 N9 1.333(16) .
C34 N10 1.347(15) .
C34 N12 1.353(16) .
C35 N10 1.296(16) .
C35 N11 1.356(16) .
C36 N11 1.363(16) .
C36 N12 1.315(16) .
C37 H37 0.9500 .
C37 C38 1.360(16) .
C37 N13 1.370(15) .
C38 H38 0.9500 .
C38 C39 1.400(17) .
C39 C40 1.413(16) .
C39 C52 1.476(16) .
C40 H40 0.9500 .
C40 C41 1.378(17) .
C41 H41 0.9500 .
C41 N13 1.350(17) .
C42 H42 0.9500 .
C42 C43 1.418(18) .
C42 N14 1.318(17) .
C43 H43 0.9500 .
C43 C44 1.380(15) .
C44 C45 1.362(17) .
C44 C53 1.493(15) .
C45 H45 0.9500 .
C45 C46 1.388(17) .
C46 H46 0.9500 .
C46 N14 1.330(15) .
C47 H47 0.9500 .
C47 C48 1.43(2) .
C47 N15 1.34(2) .
C48 H48 0.9500 .
C48 C49 1.353(18) .
C49 C50 1.419(17) .
C49 C54 1.505(15) .
C50 H50 0.9500 .
C50 C51 1.378(18) .
C51 H51 0.9500 .
C51 N15 1.323(19) .
C52 N16 1.313(14) .
C52 N18 1.354(15) .
C53 N16 1.368(14) .
C53 N17 1.309(15) .
C54 N17 1.315(15) .
C54 N18 1.339(15) .
C55 H55 0.9500 .
C55 C56 1.374(19) .
C55 N19 1.321(17) .
C56 H56 0.9500 .
C56 C57 1.384(18) .
C57 C58 1.375(17) .
C57 C70 1.483(17) .
C58 H58 0.9500 .
C58 C59 1.408(18) .
C59 H59 0.9500 .
C59 N19 1.343(16) .
C60 H60 0.9500 .
C60 C61 1.45(2) .
C60 N20 1.29(2) .
C61 H61 0.9500 .
C61 C62 1.36(2) .
C62 C63 1.365(19) .
C62 C71 1.489(17) .
C63 H63 0.9500 .
C63 C64 1.37(2) .
C64 H64 0.9500 .
C64 N20 1.35(2) .
C65 H65 0.9500 .
C65 C66 1.358(18) .
C65 N21 1.38(2) .
C66 H66 0.9500 .
C66 C67 1.391(18) .
C67 C68 1.405(18) .
C67 C72 1.462(17) .
C68 H68 0.9500 .
C68 C69 1.36(2) .
C69 H69 0.9500 .
C69 N21 1.33(2) .
C70 N22 1.335(15) .
C70 N24 1.331(16) .
C71 N22 1.318(16) .
C71 N23 1.355(16) .
C72 N23 1.349(17) .
C72 N24 1.328(16) .
N1 Zn1 2.11(3) .
N1 Zn1A 2.070(10) .
N2 Zn2 2.048(15) .
N2 Zn2A 2.10(12) .
N3 Zn3 2.052(11) .
N3 Zn3A 2.10(6) .
N7 Zn2 2.049(11) .
N7 Zn2A 2.05(3) .
N8 Zn4 2.264(18) .
N8 Zn4A 2.069(10) .
N9 Zn3 2.040(15) 3
N9 Zn3A 2.32(6) 3
N13 Zn4 2.204(18) .
N13 Zn4A 2.053(10) .
N14 Zn5 2.086(10) .
N15 Zn6 2.204(17) 3_545
N15 Zn6A 2.060(11) 3_545
N19 Zn5 2.056(10) .
N20 Zn6 2.117(17) .
N20 Zn6A 2.050(12) .
N21 Zn1 2.34(4) 3_454
N21 Zn1A 2.047(11) 3_454
Zn1 N21 2.34(4) 3_546
Zn1 Cl1 2.24(3) .
Zn1 Cl2 2.22(3) .
Zn1A N21 2.047(12) 3_546
Zn1A Cl1A 2.225(8) .
Zn1A Cl2A 2.216(8) .
Zn2 Cl3 2.200(6) .
Zn2 Cl4 2.219(6) .
Zn2A Cl3A 2.20(3) .
Zn2A Cl4A 2.23(3) .
Zn3 N9 2.040(15) 3_445
Zn3 Cl5 2.218(11) .
Zn3 Cl6 2.228(17) .
Zn3A N9 2.32(6) 3_445
Zn3A Cl5A 2.12(12) .
Zn3A Cl6A 1.79(11) .
Zn4 Cl7 2.22(3) .
Zn4 Cl8 2.28(3) .
Zn4A Cl7A 2.196(5) .
Zn4A Cl8A 2.251(5) .
Zn5 Cl9 2.218(4) .
Zn5 Cl10 2.222(4) .
Zn6 N15 2.204(17) 3_455
Zn6 Cl11 2.19(3) .
Zn6 Cl12 2.19(2) .
Zn6A N15 2.060(11) 3_455
Zn6A Cl1P 2.219(7) .
Zn6A Cl1Q 2.191(8) .
C73 H73 1.0000 .
C73 C74 1.44(3) .
C73 C78 1.56(3) .
C73 O1 1.41(2) .
C74 H74 1.0000 .
C74 C75 1.58(2) .
C74 C82 1.50(3) .
C75 H75A 0.9900 .
C75 H75B 0.9900 .
C75 C76 1.64(3) .
C76 H76A 0.9900 .
C76 H76B 0.9900 .
C76 C77 1.50(2) .
C77 H77 1.0000 .
C77 C78 1.52(3) .
C77 C84 1.55(3) .
C78 H78A 0.9900 .
C78 H78B 0.9900 .
O1 C79 1.31(2) .
C79 C80 1.43(2) .
C79 O2 1.27(2) .
C80 H80A 0.9800 .
C80 H80B 0.9800 .
C80 H80C 0.9800 .
C81 H81A 0.9800 .
C81 H81B 0.9800 .
C81 H81C 0.9800 .
C81 C82 1.56(2) .
C82 H82 1.0000 .
C82 C83 1.55(2) .
C83 H83A 0.9800 .
C83 H83B 0.9800 .
C83 H83C 0.9800 .
C84 H84A 0.9800 .
C84 H84B 0.9800 .
C84 H84C 0.9800 .
C90 H90A 0.9900 .
C90 H90B 0.9900 .
C90 C89 1.50(3) .
C90 C85 1.56(3) .
C89 H89 1.0000 .
C89 C88 1.58(3) .
C89 C96 1.52(3) .
C88 H88A 0.9900 .
C88 H88B 0.9900 .
C88 C87 1.50(3) .
C87 H87A 0.9900 .
C87 H87B 0.9900 .
C87 C86 1.53(3) .
C86 H86 1.0000 .
C86 C85 1.46(3) .
C86 C94 1.56(3) .
C85 H85 1.0000 .
C85 O3 1.470(19) .
O3 C91 1.30(2) .
C91 C92 1.53(2) .
C91 O4 1.23(2) .
C92 H92A 0.9800 .
C92 H92B 0.9800 .
C92 H92C 0.9800 .
C93 H93A 0.9800 .
C93 H93B 0.9800 .
C93 H93C 0.9800 .
C93 C94 1.50(3) .
C94 H94 1.0000 .
C94 C95 1.51(2) .
C95 H95A 0.9800 .
C95 H95B 0.9800 .
C95 H95C 0.9800 .
C96 H96A 0.9800 .
C96 H96B 0.9800 .
C96 H96C 0.9800 .
C109 H109 1.0000 .
C109 Cl13 1.73(2) .
C109 Cl14 1.71(2) .
C109 Cl15 1.751(18) .

loop_
_geom_torsion_atom_site_label_1
_geom_torsion_atom_site_label_2
_geom_torsion_atom_site_label_3
_geom_torsion_atom_site_label_4
_geom_torsion
_geom_torsion_site_symmetry_1
_geom_torsion_site_symmetry_2
_geom_torsion_site_symmetry_3
_geom_torsion_site_symmetry_4
C1 C2 C3 C4 -4(2) . . . .
C1 C2 C3 C16 174.3(14) . . . .
C2 C1 N1 C5 -4(3) . . . .
C2 C1 N1 Zn1 157(2) . . . .
C2 C1 N1 Zn1A 179.5(12) . . . .
C2 C3 C4 C5 1(2) . . . .
C2 C3 C16 N4 15(2) . . . .
C2 C3 C16 N6 -161.0(14) . . . .
C3 C4 C5 N1 0(2) . . . .
C3 C16 N4 C17 -175.1(12) . . . .
C3 C16 N6 C18 178.8(12) . . . .
C4 C3 C16 N4 -167.5(14) . . . .
C4 C3 C16 N6 17(2) . . . .
C4 C5 N1 C1 2(2) . . . .
C4 C5 N1 Zn1 -161(2) . . . .
C4 C5 N1 Zn1A 177.6(12) . . . .
C6 C7 C8 C9 -1(2) . . . .
C6 C7 C8 C17 176.2(15) . . . .
C7 C6 N2 C10 -4(3) . . . .
C7 C6 N2 Zn2 179.6(14) . . . .
C7 C6 N2 Zn2A -179.3(18) . . . .
C7 C8 C9 C10 1(2) . . . .
C7 C8 C17 N4 -179.8(13) . . . .
C7 C8 C17 N5 -2(2) . . . .
C8 C9 C10 N2 -2(2) . . . .
C8 C17 N4 C16 175.8(13) . . . .
C8 C17 N5 C18 -178.3(12) . . . .
C9 C8 C17 N4 -3(2) . . . .
C9 C8 C17 N5 175.1(12) . . . .
C9 C10 N2 C6 4(2) . . . .
C9 C10 N2 Zn2 -179.7(11) . . . .
C9 C10 N2 Zn2A 178.6(16) . . . .
C11 C12 C13 C14 1(2) . . . .
C11 C12 C13 C18 -178.5(12) . . . .
C12 C11 N3 C15 2.2(18) . . . .
C12 C11 N3 Zn3 178.5(10) . . . .
C12 C11 N3 Zn3A 170(2) . . . .
C12 C13 C14 C15 -0.9(19) . . . .
C12 C13 C18 N5 177.7(12) . . . .
C12 C13 C18 N6 -7.7(19) . . . .
C13 C14 C15 N3 1(2) . . . .
C13 C18 N5 C17 179.5(11) . . . .
C13 C18 N6 C16 179.4(12) . . . .
C14 C13 C18 N5 -2.2(19) . . . .
C14 C13 C18 N6 172.4(12) . . . .
C14 C15 N3 C11 -2(2) . . . .
C14 C15 N3 Zn3 -178.0(11) . . . .
C14 C15 N3 Zn3A -168(2) . . . .
C16 C3 C4 C5 -177.1(13) . . . .
C17 C8 C9 C10 -176.3(13) . . . .
C18 C13 C14 C15 179.0(12) . . . .
C19 C20 C21 C22 5(2) . . . .
C19 C20 C21 C34 -178.3(16) . . . .
C20 C19 N7 C23 -2(3) . . . .
C20 C19 N7 Zn2 178.7(15) . . . .
C20 C19 N7 Zn2A -178(4) . . . .
C20 C21 C22 C23 -6(2) . . . .
C20 C21 C34 N10 17.8(19) . . . .
C20 C21 C34 N12 -162.9(13) . . . .
C21 C22 C23 N7 4(3) . . . .
C21 C34 N10 C35 -178.5(11) . . . .
C21 C34 N12 C36 174.1(11) . . . .
C22 C21 C34 N10 -166.0(13) . . . .
C22 C21 C34 N12 13(2) . . . .
C22 C23 N7 C19 1(3) . . . .
C22 C23 N7 Zn2 179.9(16) . . . .
C22 C23 N7 Zn2A 176(5) . . . .
C24 C25 C26 C27 -0.1(19) . . . .
C24 C25 C26 C35 178.0(11) . . . .
C25 C24 N8 C28 2(2) . . . .
C25 C24 N8 Zn4 -175.2(12) . . . .
C25 C24 N8 Zn4A -176.3(9) . . . .
C25 C26 C27 C28 1(2) . . . .
C25 C26 C35 N10 157.4(11) . . . .
C25 C26 C35 N11 -22.2(16) . . . .
C26 C27 C28 N8 0(2) . . . .
C26 C35 N10 C34 -178.6(10) . . . .
C26 C35 N11 C36 -180.0(9) . . . .
C27 C26 C35 N10 -24.4(16) . . . .
C27 C26 C35 N11 156.0(12) . . . .
C27 C28 N8 C24 -1(2) . . . .
C27 C28 N8 Zn4 174.1(14) . . . .
C27 C28 N8 Zn4A 177.3(12) . . . .
C29 C30 C31 C32 5.4(19) . . . .
C29 C30 C31 C36 -176.7(11) . . . .
C30 C29 N9 C33 0(2) . . . .
C30 C29 N9 Zn3 174.1(11) . . . 3
C30 C29 N9 Zn3A 176.5(19) . . . 3
C30 C31 C32 C33 -1.5(18) . . . .
C30 C31 C36 N11 -168.5(11) . . . .
C30 C31 C36 N12 16.0(16) . . . .
C31 C32 C33 N9 -3.7(19) . . . .
C31 C36 N11 C35 179.3(9) . . . .
C31 C36 N12 C34 -176.4(10) . . . .
C32 C31 C36 N11 9.4(16) . . . .
C32 C31 C36 N12 -166.1(11) . . . .
C32 C33 N9 C29 4.3(19) . . . .
C32 C33 N9 Zn3 -169.6(10) . . . 3
C32 C33 N9 Zn3A -172.3(18) . . . 3
C34 C21 C22 C23 177.2(15) . . . .
C35 C26 C27 C28 -177.2(13) . . . .
C36 C31 C32 C33 -179.3(10) . . . .
C37 C38 C39 C40 0.2(19) . . . .
C37 C38 C39 C52 175.8(12) . . . .
C38 C37 N13 C41 2(2) . . . .
C38 C37 N13 Zn4 160.3(12) . . . .
C38 C37 N13 Zn4A -167.0(10) . . . .
C38 C39 C40 C41 -0.6(19) . . . .
C38 C39 C52 N16 -16.0(18) . . . .
C38 C39 C52 N18 165.7(12) . . . .
C39 C40 C41 N13 1(2) . . . .
C39 C52 N16 C53 -177.0(10) . . . .
C39 C52 N18 C54 175.8(10) . . . .
C40 C39 C52 N16 159.5(12) . . . .
C40 C39 C52 N18 -18.7(17) . . . .
C40 C41 N13 C37 -2(2) . . . .
C40 C41 N13 Zn4 -161.0(12) . . . .
C40 C41 N13 Zn4A 165.9(11) . . . .
C42 C43 C44 C45 1.0(19) . . . .
C42 C43 C44 C53 -179.1(11) . . . .
C43 C42 N14 C46 -1(2) . . . .
C43 C42 N14 Zn5 178.1(10) . . . .
C43 C44 C45 C46 -0.5(19) . . . .
C43 C44 C53 N16 -172.9(11) . . . .
C43 C44 C53 N17 8.2(17) . . . .
C44 C45 C46 N14 -1(2) . . . .
C44 C53 N16 C52 -179.4(10) . . . .
C44 C53 N17 C54 -179.8(10) . . . .
C45 C44 C53 N16 6.9(17) . . . .
C45 C44 C53 N17 -171.9(12) . . . .
C45 C46 N14 C42 1(2) . . . .
C45 C46 N14 Zn5 -177.5(10) . . . .
C47 C48 C49 C50 -1(2) . . . .
C47 C48 C49 C54 175.0(14) . . . .
C48 C47 N15 C51 -2(2) . . . .
C48 C47 N15 Zn6 175.9(15) . . . 3_545
C48 C47 N15 Zn6A 180.0(13) . . . 3_545
C48 C49 C50 C51 -2.0(19) . . . .
C48 C49 C54 N17 -170.8(13) . . . .
C48 C49 C54 N18 9.5(18) . . . .
C49 C50 C51 N15 2.6(19) . . . .
C49 C54 N17 C53 177.3(11) . . . .
C49 C54 N18 C52 -177.0(10) . . . .
C50 C49 C54 N17 4.7(17) . . . .
C50 C49 C54 N18 -174.9(11) . . . .
C50 C51 N15 C47 -1(2) . . . .
C50 C51 N15 Zn6 -177.7(10) . . . 3_545
C50 C51 N15 Zn6A 177.4(10) . . . 3_545
C52 C39 C40 C41 -176.3(12) . . . .
C53 C44 C45 C46 179.6(11) . . . .
C54 C49 C50 C51 -177.5(11) . . . .
C55 C56 C57 C58 1(2) . . . .
C55 C56 C57 C70 178.8(13) . . . .
C56 C55 N19 C59 6(2) . . . .
C56 C55 N19 Zn5 -167.6(11) . . . .
C56 C57 C58 C59 -0.8(18) . . . .
C56 C57 C70 N22 -1.9(19) . . . .
C56 C57 C70 N24 177.6(12) . . . .
C57 C58 C59 N19 3.7(19) . . . .
C57 C70 N22 C71 178.8(11) . . . .
C57 C70 N24 C72 179.0(10) . . . .
C58 C57 C70 N22 176.2(11) . . . .
C58 C57 C70 N24 -4.3(17) . . . .
C58 C59 N19 C55 -6.5(19) . . . .
C58 C59 N19 Zn5 167.6(9) . . . .
C60 C61 C62 C63 5(3) . . . .
C60 C61 C62 C71 -176(2) . . . .
C61 C60 N20 C64 8(4) . . . .
C61 C60 N20 Zn6 177(2) . . . .
C61 C60 N20 Zn6A -170.6(19) . . . .
C61 C62 C63 C64 2(3) . . . .
C61 C62 C71 N22 -17(2) . . . .
C61 C62 C71 N23 164.0(17) . . . .
C62 C63 C64 N20 -4(3) . . . .
C62 C71 N22 C70 -177.5(11) . . . .
C62 C71 N23 C72 179.2(11) . . . .
C63 C62 C71 N22 161.9(14) . . . .
C63 C62 C71 N23 -17(2) . . . .
C63 C64 N20 C60 -1(3) . . . .
C63 C64 N20 Zn6 -167.2(15) . . . .
C63 C64 N20 Zn6A 177.8(16) . . . .
C65 C66 C67 C68 0.6(18) . . . .
C65 C66 C67 C72 179.0(11) . . . .
C66 C65 N21 C69 -0.9(19) . . . .
C66 C65 N21 Zn1 173.6(12) . . . 3_454
C66 C65 N21 Zn1A 175.9(10) . . . 3_454
C66 C67 C68 C69 -2(2) . . . .
C66 C67 C72 N23 -157.7(11) . . . .
C66 C67 C72 N24 26.7(16) . . . .
C67 C68 C69 N21 2(2) . . . .
C67 C72 N23 C71 -178.3(10) . . . .
C67 C72 N24 C70 178.8(10) . . . .
C68 C67 C72 N23 20.7(17) . . . .
C68 C67 C72 N24 -155.0(12) . . . .
C68 C69 N21 C65 -1(2) . . . .
C68 C69 N21 Zn1 -173.1(14) . . . 3_454
C68 C69 N21 Zn1A -177.6(11) . . . 3_454
C70 C57 C58 C59 -179.0(11) . . . .
C71 C62 C63 C64 -177.4(16) . . . .
C72 C67 C68 C69 179.5(13) . . . .
N1 C1 C2 C3 6(3) . . . .
N2 C6 C7 C8 3(3) . . . .
N3 C11 C12 C13 -2(2) . . . .
N4 C16 N6 C18 4(2) . . . .
N4 C17 N5 C18 -1(2) . . . .
N5 C17 N4 C16 -2(2) . . . .
N5 C18 N6 C16 -7(2) . . . .
N6 C16 N4 C17 0(2) . . . .
N6 C18 N5 C17 5(2) . . . .
N7 C19 C20 C21 -1(3) . . . .
N8 C24 C25 C26 -1.6(19) . . . .
N9 C29 C30 C31 -5(2) . . . .
N10 C34 N12 C36 -6.7(17) . . . .
N10 C35 N11 C36 0.4(17) . . . .
N11 C35 N10 C34 1.0(18) . . . .
N11 C36 N12 C34 8.5(17) . . . .
N12 C34 N10 C35 2.2(17) . . . .
N12 C36 N11 C35 -5.5(16) . . . .
N13 C37 C38 C39 -1(2) . . . .
N14 C42 C43 C44 -1(2) . . . .
N15 C47 C48 C49 3(3) . . . .
N16 C52 N18 C54 -2.3(18) . . . .
N16 C53 N17 C54 1.5(17) . . . .
N17 C53 N16 C52 -0.6(17) . . . .
N17 C54 N18 C52 3.4(18) . . . .
N18 C52 N16 C53 1.1(18) . . . .
N18 C54 N17 C53 -3.1(18) . . . .
N19 C55 C56 C57 -3(2) . . . .
N20 C60 C61 C62 -11(4) . . . .
N21 C65 C66 C67 0.9(19) . . . .
N22 C70 N24 C72 -1.6(18) . . . .
N22 C71 N23 C72 0.4(18) . . . .
N23 C71 N22 C70 1.3(19) . . . .
N23 C72 N24 C70 3.6(17) . . . .
N24 C70 N22 C71 -0.7(19) . . . .
N24 C72 N23 C71 -3.0(17) . . . .
C73 C74 C75 C76 -57(2) . . . .
C73 C74 C82 C81 172(2) . . . .
C73 C74 C82 C83 -62(2) . . . .
C73 O1 C79 C80 175(2) . . . .
C73 O1 C79 O2 1(3) . . . .
C74 C73 C78 C77 -52(2) . . . .
C74 C73 O1 C79 122(2) . . . .
C74 C75 C76 C77 60.6(19) . . . .
C75 C74 C82 C81 -58(2) . . . .
C75 C74 C82 C83 68(2) . . . .
C75 C76 C77 C78 -58(2) . . . .
C75 C76 C77 C84 -176.8(13) . . . .
C76 C77 C78 C73 55(2) . . . .
C78 C73 C74 C75 52(2) . . . .
C78 C73 C74 C82 -177.3(16) . . . .
C78 C73 O1 C79 -112(2) . . . .
O1 C73 C74 C75 176.6(16) . . . .
O1 C73 C74 C82 -53(2) . . . .
O1 C73 C78 C77 179.0(15) . . . .
C82 C74 C75 C76 171.8(15) . . . .
C84 C77 C78 C73 172.4(17) . . . .
C90 C89 C88 C87 -54(3) . . . .
C90 C85 O3 C91 -86(2) . . . .
C89 C90 C85 C86 -61(2) . . . .
C89 C90 C85 O3 -179.9(16) . . . .
C89 C88 C87 C86 53(3) . . . .
C88 C87 C86 C85 -52(2) . . . .
C88 C87 C86 C94 178.9(19) . . . .
C87 C86 C85 C90 56(2) . . . .
C87 C86 C85 O3 174.1(14) . . . .
C87 C86 C94 C93 -76(3) . . . .
C87 C86 C94 C95 54(2) . . . .
C86 C85 O3 C91 151.5(17) . . . .
C85 C90 C89 C88 54(2) . . . .
C85 C90 C89 C96 177.0(18) . . . .
C85 C86 C94 C93 157(3) . . . .
C85 C86 C94 C95 -73(2) . . . .
C85 O3 C91 C92 -175.5(17) . . . .
C85 O3 C91 O4 -1(3) . . . .
C94 C86 C85 C90 -174.1(14) . . . .
C94 C86 C85 O3 -56.5(19) . . . .
C96 C89 C88 C87 -173.7(19) . . . .
